data_4133063
loop_
_publ_author_name
'Li, Yingwei'
'Luo, Tian-Yi'
'Zhou, Meng'
'Song, Yongbo'
'Rosi, Nathaniel L.'
'Jin, Rongchao'

_publ_section_title
;
 A Correlated Series of Au/Ag Nanoclusters Revealing the Evolutionary
 Patterns of Asymmetric Ag Doping.
;
_journal_issue 43
_journal_name_full 'Journal of the American Chemical Society'
_journal_page_first 14235
_journal_page_last 14243
_journal_paper_doi 10.1021/jacs.8b08335
_journal_volume 140
_journal_year 2018
_chemical_formula_moiety 'C150 H225 Ag Au20 S15'
_chemical_formula_sum 'C150 H225 Ag Au20 S15'
_chemical_formula_weight 6556.39
_space_group_crystal_system triclinic
_space_group_IT_number 2
_space_group_name_Hall '-P 1'
_space_group_name_H-M_alt 'P -1'
_atom_sites_solution_hydrogens geom
_atom_sites_solution_primary direct
_audit_creation_date 2018-03-24
_audit_creation_method
;
Olex2 1.2
(compiled 2015.01.26 svn.r3150 for OlexSys, GUI svn.r4998)
;
_cell_angle_alpha 95.895(4)
_cell_angle_beta 98.643(5)
_cell_angle_gamma 105.487(4)
_cell_formula_units_Z 2
_cell_length_a 18.0896(13)
_cell_length_b 19.6293(14)
_cell_length_c 26.2525(19)
_cell_measurement_reflns_used 9958
_cell_measurement_temperature 230(2)
_cell_measurement_theta_max 51.30
_cell_measurement_theta_min 2.58
_cell_volume 8781.0(11)
_computing_cell_refinement 'SAINT v8.34A (Bruker, 2013)'
_computing_data_reduction 'SAINT v8.34A (Bruker, 2013)'
_computing_molecular_graphics 'Olex2 (Dolomanov et al., 2009)'
_computing_publication_material 'Olex2 (Dolomanov et al., 2009)'
_computing_structure_refinement 'ShelXL (Sheldrick, 2008)'
_computing_structure_solution 'ShelXT (Sheldrick, 2015)'
_diffrn_ambient_temperature 230.0
_diffrn_detector 'CCD area detector'
_diffrn_detector_type 'APEX II CCD'
_diffrn_measured_fraction_theta_full 0.590
_diffrn_measured_fraction_theta_max 0.981
_diffrn_measurement_device_type 'Bruker X8 Prospector Ultra'
_diffrn_measurement_method '\w and \f scans'
_diffrn_radiation_monochromator graphite
_diffrn_radiation_probe x-ray
_diffrn_radiation_type CuK\a
_diffrn_radiation_wavelength 1.54178
_diffrn_reflns_av_R_equivalents 0.0820
_diffrn_reflns_av_unetI/netI 0.0788
_diffrn_reflns_Laue_measured_fraction_full 0.590
_diffrn_reflns_Laue_measured_fraction_max 0.981
_diffrn_reflns_limit_h_max 17
_diffrn_reflns_limit_h_min -18
_diffrn_reflns_limit_k_max 19
_diffrn_reflns_limit_k_min -19
_diffrn_reflns_limit_l_max 26
_diffrn_reflns_limit_l_min -26
_diffrn_reflns_number 69324
_diffrn_reflns_point_group_measured_fraction_full 0.590
_diffrn_reflns_point_group_measured_fraction_max 0.981
_diffrn_reflns_theta_full 67.679
_diffrn_reflns_theta_max 51.360
_diffrn_reflns_theta_min 1.721
_diffrn_source 'IMuS micro-focus source'
_diffrn_source_target Cu
_diffrn_standards_number 0
_exptl_absorpt_coefficient_mu 33.353
_exptl_absorpt_correction_T_max 0.7501
_exptl_absorpt_correction_T_min 0.2749
_exptl_absorpt_correction_type multi-scan
_exptl_absorpt_process_details
;
SADABS-2014/4 (Bruker,2014/4) was used for absorption correction.
wR2(int) was 0.1624 before and 0.0750 after correction.
The Ratio of minimum to maximum transmission is 0.3665.
The \l/2 correction factor is 0.00150.
;
_exptl_crystal_density_diffrn 2.480
_exptl_crystal_description rectangular
_exptl_crystal_F_000 5984
_exptl_crystal_size_max 0.14
_exptl_crystal_size_mid 0.06
_exptl_crystal_size_min 0.04
_refine_diff_density_max 6.334
_refine_diff_density_min -1.867
_refine_diff_density_rms 0.366
_refine_ls_extinction_method none
_refine_ls_goodness_of_fit_ref 1.040
_refine_ls_hydrogen_treatment constr
_refine_ls_matrix_type full
_refine_ls_number_parameters 1675
_refine_ls_number_reflns 18771
_refine_ls_number_restraints 2004
_refine_ls_restrained_S_all 0.990
_refine_ls_R_factor_all 0.0810
_refine_ls_R_factor_gt 0.0579
_refine_ls_shift/su_max 0.001
_refine_ls_shift/su_mean 0.000
_refine_ls_structure_factor_coef Fsqd
_refine_ls_weighting_details 'w=1/[\s^2^(Fo^2^)+(0.1160P)^2^+74.4471P] where P=(Fo^2^+2Fc^2^)/3'
_refine_ls_weighting_scheme calc
_refine_ls_wR_factor_gt 0.1758
_refine_ls_wR_factor_ref 0.1920
_reflns_Friedel_coverage 0.000
_reflns_number_gt 13776
_reflns_number_total 18771
_reflns_threshold_expression 'I > 2\s(I)'
_cod_data_source_file ja8b08335_si_002.cif
_cod_data_source_block ltylyw20171022trace_0m
_cod_database_code 4133063
_shelxl_version_number 2014/6
_shelx_space_group_comment
;
The symmetry employed for this shelxl refinement is uniquely defined
by the following loop, which should always be used as a source of
symmetry information in preference to the above space-group names.
They are only intended as comments.
;
_shelx_estimated_absorpt_t_max 0.349
_shelx_estimated_absorpt_t_min 0.089
_olex2_refinement_description
;
1. Fixed Uiso
 At 1.2 times of:
  All C(H) groups, All C(H,H) groups
2. Uiso/Uaniso restraints and constraints
C1 \\sim C2 \\sim C3 \\sim C4 \\sim C5 \\sim C6 \\sim C7 \\sim C8 \\sim C9
\\sim C10: within 1.7A with sigma of 0.04 and sigma for terminal atoms of 0.08
C11 \\sim C12 \\sim C13 \\sim C14 \\sim C15 \\sim C16 \\sim C17 \\sim C18 \\sim
C19 \\sim C20: within 1.7A with sigma of 0.04 and sigma for terminal atoms of
0.08
C21 \\sim C22 \\sim C23 \\sim C24 \\sim C25 \\sim C26 \\sim C27 \\sim C28 \\sim
C29 \\sim C30: within 1.7A with sigma of 0.04 and sigma for terminal atoms of
0.08
C31 \\sim C32 \\sim C33 \\sim C34 \\sim C35 \\sim C36 \\sim C37 \\sim C38 \\sim
C39 \\sim C40: within 1.7A with sigma of 0.04 and sigma for terminal atoms of
0.08
C41 \\sim C42 \\sim C43 \\sim C44 \\sim C45 \\sim C46 \\sim C47 \\sim C48 \\sim
C49 \\sim C50: within 1.7A with sigma of 0.04 and sigma for terminal atoms of
0.08
C51 \\sim C52 \\sim C53 \\sim C54 \\sim C55 \\sim C56 \\sim C57 \\sim C58 \\sim
C59 \\sim C60: within 1.7A with sigma of 0.04 and sigma for terminal atoms of
0.08
C71 \\sim C72 \\sim C73 \\sim C74 \\sim C75 \\sim C76 \\sim C77 \\sim C78 \\sim
C79 \\sim C80: within 1.7A with sigma of 0.04 and sigma for terminal atoms of
0.08
C91 \\sim C92 \\sim C93 \\sim C94 \\sim C95 \\sim C96 \\sim C97 \\sim C98 \\sim
C99 \\sim C100: within 1.7A with sigma of 0.04 and sigma for terminal atoms of
0.08
C101 \\sim C102 \\sim C103 \\sim C104 \\sim C105 \\sim C106 \\sim C107 \\sim
C108 \\sim C109 \\sim C110: within 1.7A with sigma of 0.04 and sigma for
terminal atoms of 0.08
C121 \\sim C122 \\sim C123 \\sim C124 \\sim C125 \\sim C126 \\sim C127 \\sim
C128 \\sim C129 \\sim C130: within 1.7A with sigma of 0.04 and sigma for
terminal atoms of 0.08
C131 \\sim C132 \\sim C133 \\sim C134 \\sim C135 \\sim C136 \\sim C137 \\sim
C138 \\sim C139 \\sim C140: within 1.7A with sigma of 0.04 and sigma for
terminal atoms of 0.08
C141 \\sim C142 \\sim C143 \\sim C144 \\sim C145 \\sim C146 \\sim C147 \\sim
C148 \\sim C149 \\sim C150: within 1.7A with sigma of 0.04 and sigma for
terminal atoms of 0.08
C111 \\sim C112 \\sim C113 \\sim C114 \\sim C115 \\sim C116 \\sim C117 \\sim
C118 \\sim C119 \\sim C120: within 1.7A with sigma of 0.04 and sigma for
terminal atoms of 0.08
3. Rigid body (RIGU) restrains
 C61, C62, C63, C64, C65, C66, C67, C68, C69, C70
 with sigma for 1-2 distances of 0.004 and sigma for 1-3 distances of 0.004
 C1, C2, C3, C4, C5, C6, C7, C8, C9, C10
 with sigma for 1-2 distances of 0.004 and sigma for 1-3 distances of 0.004
 C11, C12, C13, C14, C15, C16, C17, C18, C19, C20
 with sigma for 1-2 distances of 0.004 and sigma for 1-3 distances of 0.004
 C21, C22, C23, C24, C25, C26, C27, C28, C29, C30
 with sigma for 1-2 distances of 0.004 and sigma for 1-3 distances of 0.004
 C31, C32, C33, C34, C35, C36, C37, C38, C39, C40
 with sigma for 1-2 distances of 0.004 and sigma for 1-3 distances of 0.004
 C41, C42, C43, C44, C45, C46, C47, C48, C49, C50
 with sigma for 1-2 distances of 0.004 and sigma for 1-3 distances of 0.004
 C51, C52, C53, C54, C55, C56, C57, C58, C59, C60
 with sigma for 1-2 distances of 0.004 and sigma for 1-3 distances of 0.004
 C61, C62, C63, C64, C65, C66, C67, C68, C69, C70
 with sigma for 1-2 distances of 0.004 and sigma for 1-3 distances of 0.004
 C71, C72, C73, C74, C75, C76, C77, C78, C79, C80
 with sigma for 1-2 distances of 0.004 and sigma for 1-3 distances of 0.004
 C91, C92, C93, C94, C95, C96, C97, C98, C99, C100
 with sigma for 1-2 distances of 0.004 and sigma for 1-3 distances of 0.004
 C101, C102, C103, C104, C105, C106, C107, C108, C109, C110
 with sigma for 1-2 distances of 0.004 and sigma for 1-3 distances of 0.004
 C121
 with sigma for 1-2 distances of 130 and sigma for 1-3 distances of 130
 C131, C132, C133, C134, C135, C136, C137, C138, C139, C140
 with sigma for 1-2 distances of 0.004 and sigma for 1-3 distances of 0.004
 C141
 with sigma for 1-2 distances of 150 and sigma for 1-3 distances of 150
 C111, C112, C113, C114, C115, C116, C117, C118, C119, C120
 with sigma for 1-2 distances of 0.004 and sigma for 1-3 distances of 0.004
4.a Ternary CH refined with riding coordinates:
 C3(H3), C5(H5), C8(H8), C13(H13), C15(H15), C18(H18), C23(H23), C25(H25),
 C28(H28), C33(H33), C35(H35), C38(H38), C43(H43), C45(H45), C48(H48), C53(H53),
  C55(H55), C58(H58), C63(H63), C65(H65), C68(H68), C73(H73), C75(H75),
 C80(H80), C83(H83), C85(H85), C88(H88), C93(H93), C95(H95), C98(H98),
 C103(H103), C105(H105), C110(H110), C113(H113), C115(H115), C118(H118),
 C123(H123), C125(H125), C130(H130), C133(H133), C135(H135), C139(H139),
 C143(H143), C145(H145), C148(H148)
4.b Secondary CH2 refined with riding coordinates:
 C2(H2A,H2B), C4(H4A,H4B), C6(H6A,H6B), C7(H7A,H7B), C9(H9A,H9B), C10(H10A,
 H10B), C12(H12A,H12B), C14(H14A,H14B), C16(H16A,H16B), C17(H17A,H17B),
 C19(H19A,H19B), C20(H20A,H20B), C22(H22A,H22B), C24(H24A,H24B), C26(H26A,H26B),
  C27(H27A,H27B), C29(H29A,H29B), C30(H30A,H30B), C32(H32A,H32B), C34(H34A,
 H34B), C36(H36A,H36B), C37(H37A,H37B), C39(H39A,H39B), C40(H40A,H40B),
 C42(H42A,H42B), C44(H44A,H44B), C46(H46A,H46B), C47(H47A,H47B), C49(H49A,H49B),
  C50(H50A,H50B), C52(H52A,H52B), C54(H54A,H54B), C56(H56A,H56B), C57(H57A,
 H57B), C59(H59A,H59B), C60(H60A,H60B), C62(H62A,H62B), C64(H64A,H64B),
 C66(H66A,H66B), C67(H67A,H67B), C69(H69A,H69B), C70(H70A,H70B), C72(H72A,H72B),
  C74(H74A,H74B), C76(H76A,H76B), C77(H77A,H77B), C78(H78A,H78B), C79(H79A,
 H79B), C82(H82A,H82B), C84(H84A,H84B), C86(H86A,H86B), C87(H87A,H87B),
 C89(H89A,H89B), C90(H90A,H90B), C92(H92A,H92B), C94(H94A,H94B), C96(H96A,H96B),
  C97(H97A,H97B), C99(H99A,H99B), C100(H10C,H10D), C102(H10E,H10F), C104(H10G,
 H10H), C106(H10I,H10J), C107(H10K,H10L), C108(H10M,H10N), C109(H10O,H10P),
 C112(H11A,H11B), C114(H11C,H11D), C116(H11E,H11F), C117(H11G,H11H), C119(H11I,
 H11J), C120(H12C,H12D), C122(H12E,H12F), C124(H12G,H12H), C126(H12I,H12J),
 C127(H12K,H12L), C128(H12M,H12N), C129(H12O,H12P), C132(H13A,H13B), C134(H13C,
 H13D), C136(H13E,H13F), C137(H13G,H13H), C138(H13I,H13J), C140(H14C,H14D),
 C142(H14E,H14F), C144(H14G,H14H), C146(H14I,H14J), C147(H14K,H14L), C149(H14M,
 H14N), C150(H15A,H15B)
;
_olex2_submission_special_instructions 'No special instructions were received'

loop_
_space_group_symop_operation_xyz
'x, y, z'
'-x, -y, -z'

loop_
_atom_site_label
_atom_site_type_symbol
_atom_site_fract_x
_atom_site_fract_y
_atom_site_fract_z
_atom_site_U_iso_or_equiv
_atom_site_adp_type
_atom_site_occupancy
_atom_site_site_symmetry_order
_atom_site_calc_flag
_atom_site_refinement_flags_posn
_atom_site_refinement_flags_adp
Au1 Au 0.17791(7) 0.88705(6) 0.17805(5) 0.0456(3) Uani 1 1 d . .
Au2 Au 0.21611(6) 0.73867(5) 0.16442(4) 0.0357(3) Uani 1 1 d . .
Au3 Au 0.20014(6) 0.58183(6) 0.16293(4) 0.0370(3) Uani 1 1 d . .
Au4 Au 0.38470(6) 0.61894(5) 0.17431(4) 0.0348(3) Uani 1 1 d . .
Au5 Au 0.36939(6) 0.76598(6) 0.15839(4) 0.0353(3) Uani 1 1 d . .
Ag6 Ag 0.32039(11) 0.85573(9) 0.22871(7) 0.0352(5) Uani 1 1 d . .
Au7 Au 0.36418(7) 0.99499(6) 0.20115(5) 0.0493(3) Uani 1 1 d . .
Au8 Au 0.48982(7) 0.89896(5) 0.22765(4) 0.0365(3) Uani 1 1 d . .
Au9 Au 0.56006(7) 0.82836(6) 0.14928(4) 0.0439(3) Uani 1 1 d . .
Au10 Au 0.49693(6) 0.77007(5) 0.24666(4) 0.0329(3) Uani 1 1 d . .
Au11 Au 0.65780(7) 0.89612(6) 0.27144(4) 0.0448(3) Uani 1 1 d . .
Au12 Au 0.57804(6) 0.85578(6) 0.37559(4) 0.0375(3) Uani 1 1 d . .
Au13 Au 0.43393(6) 0.84928(5) 0.30967(4) 0.0325(3) Uani 1 1 d . .
Au14 Au 0.31724(6) 0.71192(5) 0.24153(4) 0.0305(3) Uani 1 1 d . .
Au15 Au 0.12837(7) 0.68381(6) 0.24503(4) 0.0407(3) Uani 1 1 d . .
Au16 Au 0.26128(6) 0.68238(6) 0.33101(4) 0.0376(3) Uani 1 1 d . .
Au17 Au 0.24868(7) 0.83153(6) 0.32331(4) 0.0408(3) Uani 1 1 d . .
Au18 Au 0.41576(6) 0.70282(6) 0.33096(4) 0.0369(3) Uani 1 1 d . .
Au19 Au 0.30634(7) 0.58205(5) 0.27315(4) 0.0389(3) Uani 1 1 d . .
Au20 Au 0.15255(7) 0.45441(6) 0.29504(5) 0.0487(3) Uani 1 1 d . .
Au21 Au 0.11961(7) 0.57375(6) 0.36635(5) 0.0486(3) Uani 1 1 d . .
S1 S 0.1993(4) 0.6851(4) 0.4040(3) 0.0493(19) Uani 1 1 d . .
S2 S 0.0442(4) 0.4588(4) 0.3309(3) 0.056(2) Uani 1 1 d . .
S3 S 0.2575(4) 0.4567(3) 0.2554(3) 0.0418(17) Uani 1 1 d . .
S4 S 0.4961(4) 0.6462(3) 0.2381(2) 0.0360(16) Uani 1 1 d . .
S5 S 0.2824(4) 0.5837(3) 0.1035(2) 0.0379(16) Uani 1 1 d . .
S6 S 0.1095(4) 0.5643(3) 0.2168(2) 0.0379(16) Uani 1 1 d . .
S7 S 0.1272(4) 0.7999(4) 0.2705(3) 0.0457(18) Uani 1 1 d . .
S8 S 0.3681(4) 0.8732(3) 0.3774(2) 0.0403(17) Uani 1 1 d . .
S9 S 0.5141(4) 0.7542(3) 0.4057(2) 0.0365(16) Uani 1 1 d . .
S10 S 0.6447(4) 0.9587(3) 0.3474(2) 0.0431(17) Uani 1 1 d . .
S11 S 0.6781(4) 0.8340(4) 0.1983(3) 0.0481(18) Uani 1 1 d . .
S12 S 0.4424(4) 0.8212(3) 0.0980(2) 0.0397(17) Uani 1 1 d . .
S13 S 0.1040(4) 0.7754(3) 0.1317(3) 0.0438(17) Uani 1 1 d . .
S14 S 0.2450(5) 1.0016(4) 0.2184(3) 0.055(2) Uani 1 1 d . .
S15 S 0.4822(5) 0.9935(3) 0.1797(3) 0.0511(19) Uani 1 1 d . .
C1 C 0.2605(17) 0.6683(16) 0.4603(11) 0.058(5) Uani 1 1 d . U
C2 C 0.2089(17) 0.6418(16) 0.4979(11) 0.060(5) Uani 1 1 d . U
H2A H 0.1689 0.5977 0.4811 0.073 Uiso 1 1 calc R .
H2B H 0.1824 0.6775 0.5073 0.073 Uiso 1 1 calc R .
C3 C 0.2565(19) 0.6271(17) 0.5486(12) 0.069(5) Uani 1 1 d . U
H3 H 0.2217 0.6075 0.5725 0.083 Uiso 1 1 calc R .
C4 C 0.3028(19) 0.5765(17) 0.5335(12) 0.070(6) Uani 1 1 d . U
H4A H 0.3335 0.5688 0.5653 0.084 Uiso 1 1 calc R .
H4B H 0.2661 0.5303 0.5173 0.084 Uiso 1 1 calc R .
C5 C 0.3575(18) 0.6018(18) 0.4966(12) 0.068(5) Uani 1 1 d . U
H5 H 0.3874 0.5678 0.4885 0.082 Uiso 1 1 calc R .
C6 C 0.3085(18) 0.6162(17) 0.4459(11) 0.064(6) Uani 1 1 d . U
H6A H 0.3439 0.6370 0.4231 0.077 Uiso 1 1 calc R .
H6B H 0.2730 0.5709 0.4269 0.077 Uiso 1 1 calc R .
C7 C 0.3170(19) 0.7440(17) 0.4882(12) 0.073(6) Uani 1 1 d . U
H7A H 0.3509 0.7657 0.4648 0.088 Uiso 1 1 calc R .
H7B H 0.2865 0.7762 0.4976 0.088 Uiso 1 1 calc R .
C8 C 0.367(2) 0.731(2) 0.5377(13) 0.082(6) Uani 1 1 d . U
H8 H 0.4042 0.7770 0.5554 0.099 Uiso 1 1 calc R .
C9 C 0.314(2) 0.7008(18) 0.5735(13) 0.083(6) Uani 1 1 d . U
H9A H 0.2841 0.7340 0.5823 0.099 Uiso 1 1 calc R .
H9B H 0.3454 0.6957 0.6059 0.099 Uiso 1 1 calc R .
C10 C 0.412(2) 0.6765(18) 0.5236(13) 0.079(6) Uani 1 1 d . U
H10A H 0.4470 0.6961 0.5005 0.095 Uiso 1 1 calc R .
H10B H 0.4434 0.6706 0.5556 0.095 Uiso 1 1 calc R .
C11 C 0.0439(18) 0.4095(16) 0.3869(13) 0.065(5) Uani 1 1 d . U
C12 C 0.1250(18) 0.4178(17) 0.4174(13) 0.072(6) Uani 1 1 d . U
H12A H 0.1509 0.4686 0.4302 0.086 Uiso 1 1 calc R .
H12B H 0.1560 0.4007 0.3941 0.086 Uiso 1 1 calc R .
C13 C 0.122(2) 0.3756(18) 0.4644(14) 0.083(6) Uani 1 1 d . U
H13 H 0.1754 0.3847 0.4848 0.099 Uiso 1 1 calc R .
C14 C 0.069(2) 0.3993(19) 0.4987(14) 0.085(6) Uani 1 1 d . U
H14A H 0.0624 0.3691 0.5261 0.103 Uiso 1 1 calc R .
H14B H 0.0946 0.4487 0.5156 0.103 Uiso 1 1 calc R .
C15 C -0.010(2) 0.3947(18) 0.4679(14) 0.082(6) Uani 1 1 d . U
H15 H -0.0423 0.4115 0.4907 0.098 Uiso 1 1 calc R .
C16 C -0.0049(18) 0.4344(16) 0.4214(13) 0.070(6) Uani 1 1 d . U
H16A H -0.0575 0.4268 0.4015 0.084 Uiso 1 1 calc R .
H16B H 0.0177 0.4858 0.4335 0.084 Uiso 1 1 calc R .
C17 C 0.011(2) 0.3296(15) 0.3670(13) 0.078(6) Uani 1 1 d . U
H17A H 0.0430 0.3149 0.3434 0.093 Uiso 1 1 calc R .
H17B H -0.0423 0.3195 0.3475 0.093 Uiso 1 1 calc R .
C18 C 0.011(2) 0.2855(18) 0.4147(14) 0.083(6) Uani 1 1 d . U
H18 H -0.0101 0.2336 0.4019 0.100 Uiso 1 1 calc R .
C19 C -0.044(2) 0.3100(18) 0.4487(15) 0.090(7) Uani 1 1 d . U
H19A H -0.0465 0.2845 0.4789 0.108 Uiso 1 1 calc R .
H19B H -0.0966 0.2989 0.4282 0.108 Uiso 1 1 calc R .
C20 C 0.090(2) 0.3019(19) 0.4449(15) 0.092(7) Uani 1 1 d . U
H20A H 0.0889 0.2747 0.4742 0.111 Uiso 1 1 calc R .
H20B H 0.1234 0.2868 0.4227 0.111 Uiso 1 1 calc R .
C21 C 0.3212(17) 0.4162(14) 0.2924(11) 0.052(5) Uani 1 1 d . U
C22 C 0.3531(18) 0.4524(15) 0.3486(11) 0.059(5) Uani 1 1 d . U
H22A H 0.3099 0.4545 0.3665 0.071 Uiso 1 1 calc R .
H22B H 0.3854 0.5013 0.3492 0.071 Uiso 1 1 calc R .
C23 C 0.403(2) 0.4085(17) 0.3770(13) 0.070(5) Uani 1 1 d . U
H23 H 0.4216 0.4313 0.4138 0.084 Uiso 1 1 calc R .
C24 C 0.357(2) 0.3306(16) 0.3762(12) 0.074(6) Uani 1 1 d . U
H24A H 0.3899 0.3047 0.3936 0.089 Uiso 1 1 calc R .
H24B H 0.3127 0.3286 0.3943 0.089 Uiso 1 1 calc R .
C25 C 0.328(2) 0.2990(17) 0.3220(12) 0.072(5) Uani 1 1 d . U
H25 H 0.2983 0.2487 0.3213 0.086 Uiso 1 1 calc R .
C26 C 0.2744(18) 0.3347(14) 0.2929(11) 0.058(5) Uani 1 1 d . U
H26A H 0.2295 0.3327 0.3100 0.069 Uiso 1 1 calc R .
H26B H 0.2551 0.3098 0.2571 0.069 Uiso 1 1 calc R .
C27 C 0.3900(18) 0.4181(16) 0.2627(12) 0.063(5) Uani 1 1 d . U
H27A H 0.4190 0.4677 0.2616 0.075 Uiso 1 1 calc R .
H27B H 0.3699 0.3937 0.2268 0.075 Uiso 1 1 calc R .
C28 C 0.446(2) 0.3786(17) 0.2931(13) 0.073(5) Uani 1 1 d . U
H28 H 0.4898 0.3790 0.2747 0.088 Uiso 1 1 calc R .
C29 C 0.478(2) 0.4159(17) 0.3498(12) 0.073(6) Uani 1 1 d . U
H29A H 0.5062 0.4664 0.3507 0.088 Uiso 1 1 calc R .
H29B H 0.5142 0.3926 0.3675 0.088 Uiso 1 1 calc R .
C30 C 0.395(2) 0.2983(17) 0.2903(13) 0.076(6) Uani 1 1 d . U
H30A H 0.3721 0.2770 0.2539 0.091 Uiso 1 1 calc R .
H30B H 0.4272 0.2699 0.3051 0.091 Uiso 1 1 calc R .
C31 C 0.5632(15) 0.6125(14) 0.2012(10) 0.041(4) Uani 1 1 d . U
C32 C 0.5660(15) 0.6400(14) 0.1483(10) 0.045(5) Uani 1 1 d . U
H32A H 0.5136 0.6246 0.1267 0.054 Uiso 1 1 calc R .
H32B H 0.5839 0.6924 0.1539 0.054 Uiso 1 1 calc R .
C33 C 0.6218(16) 0.6100(15) 0.1209(11) 0.053(5) Uani 1 1 d . U
H33 H 0.6239 0.6267 0.0867 0.064 Uiso 1 1 calc R .
C34 C 0.7039(16) 0.6367(16) 0.1564(11) 0.059(5) Uani 1 1 d . U
H34A H 0.7418 0.6216 0.1383 0.071 Uiso 1 1 calc R .
H34B H 0.7202 0.6891 0.1633 0.071 Uiso 1 1 calc R .
C35 C 0.7029(17) 0.6071(15) 0.2075(11) 0.055(5) Uani 1 1 d . U
H35 H 0.7561 0.6218 0.2289 0.066 Uiso 1 1 calc R .
C36 C 0.6463(15) 0.6377(15) 0.2366(11) 0.051(5) Uani 1 1 d . U
H36A H 0.6441 0.6200 0.2701 0.061 Uiso 1 1 calc R .
H36B H 0.6649 0.6900 0.2433 0.061 Uiso 1 1 calc R .
C37 C 0.5941(18) 0.5273(16) 0.1137(12) 0.065(6) Uani 1 1 d . U
H37A H 0.5422 0.5101 0.0915 0.078 Uiso 1 1 calc R .
H37B H 0.6300 0.5081 0.0962 0.078 Uiso 1 1 calc R .
C38 C 0.5906(17) 0.5007(16) 0.1649(12) 0.062(5) Uani 1 1 d . U
H38 H 0.5724 0.4478 0.1591 0.074 Uiso 1 1 calc R .
C39 C 0.5340(17) 0.5307(14) 0.1938(12) 0.055(5) Uani 1 1 d . U
H39A H 0.4809 0.5139 0.1732 0.066 Uiso 1 1 calc R .
H39B H 0.5330 0.5141 0.2277 0.066 Uiso 1 1 calc R .
C40 C 0.6686(18) 0.5256(16) 0.2002(13) 0.067(6) Uani 1 1 d . U
H40A H 0.7046 0.5031 0.1856 0.080 Uiso 1 1 calc R .
H40B H 0.6634 0.5105 0.2342 0.080 Uiso 1 1 calc R .
C41 C 0.2736(15) 0.4892(12) 0.0788(9) 0.038(4) Uani 1 1 d . U
C42 C 0.2027(16) 0.4590(13) 0.0386(10) 0.049(5) Uani 1 1 d . U
H42A H 0.2043 0.4884 0.0106 0.058 Uiso 1 1 calc R .
H42B H 0.1567 0.4600 0.0540 0.058 Uiso 1 1 calc R .
C43 C 0.1952(18) 0.3809(14) 0.0156(11) 0.057(5) Uani 1 1 d . U
H43 H 0.1471 0.3617 -0.0112 0.068 Uiso 1 1 calc R .
C44 C 0.2642(18) 0.3825(17) -0.0083(12) 0.068(6) Uani 1 1 d . U
H44A H 0.2678 0.4149 -0.0344 0.081 Uiso 1 1 calc R .
H44B H 0.2602 0.3346 -0.0255 0.081 Uiso 1 1 calc R .
C45 C 0.3400(18) 0.4096(14) 0.0371(11) 0.055(5) Uani 1 1 d . U
H45 H 0.3867 0.4082 0.0221 0.066 Uiso 1 1 calc R .
C46 C 0.3454(16) 0.4886(13) 0.0566(11) 0.049(5) Uani 1 1 d . U
H46A H 0.3923 0.5100 0.0834 0.059 Uiso 1 1 calc R .
H46B H 0.3486 0.5164 0.0277 0.059 Uiso 1 1 calc R .
C47 C 0.2704(17) 0.4457(12) 0.1231(10) 0.044(5) Uani 1 1 d . U
H47A H 0.2238 0.4450 0.1381 0.053 Uiso 1 1 calc R .
H47B H 0.3166 0.4664 0.1505 0.053 Uiso 1 1 calc R .
C48 C 0.2676(17) 0.3672(13) 0.0999(11) 0.051(5) Uani 1 1 d . U
H48 H 0.2636 0.3376 0.1283 0.061 Uiso 1 1 calc R .
C49 C 0.1913(18) 0.3382(14) 0.0588(11) 0.057(5) Uani 1 1 d . U
H49A H 0.1843 0.2880 0.0453 0.069 Uiso 1 1 calc R .
H49B H 0.1466 0.3409 0.0750 0.069 Uiso 1 1 calc R .
C50 C 0.3349(17) 0.3651(14) 0.0804(11) 0.054(5) Uani 1 1 d . U
H50A H 0.3320 0.3158 0.0672 0.065 Uiso 1 1 calc R .
H50B H 0.3811 0.3844 0.1080 0.065 Uiso 1 1 calc R .
C51 C 0.0122(17) 0.5320(16) 0.1745(11) 0.054(5) Uani 1 1 d . U
C52 C -0.0025(17) 0.4519(15) 0.1589(11) 0.061(6) Uani 1 1 d . U
H52A H -0.0010 0.4279 0.1899 0.073 Uiso 1 1 calc R .
H52B H 0.0373 0.4427 0.1398 0.073 Uiso 1 1 calc R .
C53 C -0.0858(18) 0.4236(18) 0.1232(12) 0.070(5) Uani 1 1 d . U
H53 H -0.0998 0.3711 0.1130 0.085 Uiso 1 1 calc R .
C54 C -0.1440(19) 0.4433(19) 0.1550(13) 0.082(6) Uani 1 1 d . U
H54A H -0.1967 0.4249 0.1340 0.098 Uiso 1 1 calc R .
H54B H -0.1430 0.4198 0.1861 0.098 Uiso 1 1 calc R .
C55 C -0.1270(19) 0.5223(19) 0.1714(13) 0.080(6) Uani 1 1 d . U
H55 H -0.1665 0.5323 0.1911 0.096 Uiso 1 1 calc R .
C56 C -0.0484(16) 0.5475(18) 0.2044(12) 0.068(6) Uani 1 1 d . U
H56A H -0.0481 0.5236 0.2354 0.081 Uiso 1 1 calc R .
H56B H -0.0353 0.5991 0.2160 0.081 Uiso 1 1 calc R .
C57 C 0.0095(16) 0.5679(16) 0.1239(11) 0.056(5) Uani 1 1 d . U
H57A H 0.0217 0.6198 0.1332 0.068 Uiso 1 1 calc R .
H57B H 0.0486 0.5578 0.1044 0.068 Uiso 1 1 calc R .
C58 C -0.0696(17) 0.5389(17) 0.0912(12) 0.069(5) Uani 1 1 d . U
H58 H -0.0722 0.5612 0.0591 0.082 Uiso 1 1 calc R .
C59 C -0.1302(19) 0.555(2) 0.1227(13) 0.081(6) Uani 1 1 d . U
H59A H -0.1200 0.6064 0.1314 0.098 Uiso 1 1 calc R .
H59B H -0.1826 0.5352 0.1014 0.098 Uiso 1 1 calc R .
C60 C -0.0888(19) 0.4587(17) 0.0774(12) 0.069(6) Uani 1 1 d . U
H60A H -0.1411 0.4402 0.0559 0.083 Uiso 1 1 calc R .
H60B H -0.0516 0.4475 0.0567 0.083 Uiso 1 1 calc R .
C61 C 0.0491(18) 0.7930(17) 0.3093(12) 0.064(6) Uani 1 1 d . U
C62 C -0.0254(18) 0.7777(19) 0.2699(13) 0.075(7) Uani 1 1 d . U
H62A H -0.0338 0.7325 0.2471 0.090 Uiso 1 1 calc R .
H62B H -0.0215 0.8159 0.2482 0.090 Uiso 1 1 calc R .
C63 C -0.096(2) 0.773(2) 0.2994(15) 0.090(7) Uani 1 1 d . U
H63 H -0.1459 0.7612 0.2742 0.109 Uiso 1 1 calc R .
C64 C -0.083(2) 0.844(2) 0.3347(14) 0.097(7) Uani 1 1 d . U
H64A H -0.1259 0.8406 0.3542 0.116 Uiso 1 1 calc R .
H64B H -0.0830 0.8824 0.3133 0.116 Uiso 1 1 calc R .
C65 C -0.003(2) 0.863(2) 0.3738(14) 0.090(7) Uani 1 1 d . U
H65 H 0.0069 0.9091 0.3967 0.108 Uiso 1 1 calc R .
C66 C 0.0647(19) 0.8627(18) 0.3445(13) 0.080(7) Uani 1 1 d . U
H66A H 0.0720 0.9019 0.3237 0.096 Uiso 1 1 calc R .
H66B H 0.1130 0.8708 0.3698 0.096 Uiso 1 1 calc R .
C67 C 0.0462(19) 0.7357(19) 0.3438(13) 0.079(7) Uani 1 1 d . U
H67A H 0.0955 0.7471 0.3687 0.095 Uiso 1 1 calc R .
H67B H 0.0388 0.6895 0.3225 0.095 Uiso 1 1 calc R .
C68 C -0.027(2) 0.731(2) 0.3752(15) 0.093(7) Uani 1 1 d . U
H68 H -0.0313 0.6946 0.3986 0.112 Uiso 1 1 calc R .
C69 C -0.006(2) 0.804(2) 0.4038(15) 0.097(7) Uani 1 1 d . U
H69A H -0.0434 0.8055 0.4270 0.116 Uiso 1 1 calc R .
H69B H 0.0455 0.8138 0.4260 0.116 Uiso 1 1 calc R .
C70 C -0.098(2) 0.717(2) 0.3336(14) 0.091(7) Uani 1 1 d . U
H70A H -0.1046 0.6711 0.3118 0.110 Uiso 1 1 calc R .
H70B H -0.1438 0.7113 0.3503 0.110 Uiso 1 1 calc R .
C71 C 0.384(2) 0.9706(15) 0.3922(12) 0.064(6) Uani 1 1 d . U
C72 C 0.375(2) 1.0058(15) 0.3435(13) 0.081(6) Uani 1 1 d . U
H72A H 0.3210 0.9867 0.3239 0.097 Uiso 1 1 calc R .
H72B H 0.4102 0.9961 0.3209 0.097 Uiso 1 1 calc R .
C73 C 0.394(2) 1.0921(17) 0.3616(16) 0.091(6) Uani 1 1 d . U
H73 H 0.3880 1.1163 0.3307 0.110 Uiso 1 1 calc R .
C74 C 0.341(3) 1.0992(19) 0.3917(16) 0.100(7) Uani 1 1 d . U
H74A H 0.2889 1.0755 0.3706 0.120 Uiso 1 1 calc R .
H74B H 0.3448 1.1503 0.3984 0.120 Uiso 1 1 calc R .
C75 C 0.343(2) 1.0732(17) 0.4414(15) 0.094(7) Uani 1 1 d . U
H75 H 0.3037 1.0834 0.4616 0.112 Uiso 1 1 calc R .
C76 C 0.339(2) 0.9849(16) 0.4292(14) 0.081(7) Uani 1 1 d . U
H76A H 0.3567 0.9694 0.4619 0.098 Uiso 1 1 calc R .
H76B H 0.2841 0.9567 0.4164 0.098 Uiso 1 1 calc R .
C77 C 0.431(2) 1.0974(18) 0.4726(15) 0.095(7) Uani 1 1 d . U
H77A H 0.4455 1.1483 0.4868 0.115 Uiso 1 1 calc R .
H77B H 0.4347 1.0704 0.5019 0.115 Uiso 1 1 calc R .
C78 C 0.470(2) 1.1193(18) 0.3897(14) 0.091(7) Uani 1 1 d . U
H78A H 0.4814 1.1710 0.3998 0.109 Uiso 1 1 calc R .
H78B H 0.5069 1.1115 0.3672 0.109 Uiso 1 1 calc R .
C79 C 0.469(2) 1.0048(16) 0.4193(14) 0.081(6) Uani 1 1 d . U
H79A H 0.5039 0.9989 0.3950 0.097 Uiso 1 1 calc R .
H79B H 0.4810 0.9805 0.4490 0.097 Uiso 1 1 calc R .
C80 C 0.484(2) 1.0850(17) 0.4387(15) 0.088(6) Uani 1 1 d . U
H80 H 0.5389 1.1059 0.4572 0.106 Uiso 1 1 calc R .
C81 C 0.5832(16) 0.7025(14) 0.4156(10) 0.045(7) Uani 1 1 d . .
C82 C 0.6400(16) 0.7413(15) 0.4692(9) 0.050(8) Uani 1 1 d . .
H82A H 0.6105 0.7418 0.4976 0.060 Uiso 1 1 calc R .
H82B H 0.6675 0.7908 0.4665 0.060 Uiso 1 1 calc R .
C83 C 0.7007(19) 0.6957(18) 0.4797(11) 0.067(9) Uani 1 1 d . .
H83 H 0.7361 0.7165 0.5135 0.080 Uiso 1 1 calc R .
C84 C 0.7493(17) 0.6982(18) 0.4365(11) 0.064(9) Uani 1 1 d . .
H84A H 0.7753 0.7478 0.4334 0.077 Uiso 1 1 calc R .
H84B H 0.7891 0.6734 0.4442 0.077 Uiso 1 1 calc R .
C85 C 0.6931(14) 0.6615(14) 0.3869(10) 0.038(7) Uani 1 1 d . .
H85 H 0.7236 0.6634 0.3585 0.046 Uiso 1 1 calc R .
C86 C 0.6372(15) 0.7057(15) 0.3756(9) 0.046(8) Uani 1 1 d . .
H86A H 0.6056 0.6878 0.3406 0.055 Uiso 1 1 calc R .
H86B H 0.6671 0.7555 0.3761 0.055 Uiso 1 1 calc R .
C87 C 0.6527(18) 0.5877(14) 0.3866(12) 0.058(8) Uani 1 1 d . .
H87A H 0.6907 0.5607 0.3934 0.069 Uiso 1 1 calc R .
H87B H 0.6200 0.5674 0.3523 0.069 Uiso 1 1 calc R .
C88 C 0.6014(19) 0.5815(16) 0.4287(13) 0.066(9) Uani 1 1 d . .
H88 H 0.5747 0.5305 0.4292 0.080 Uiso 1 1 calc R .
C89 C 0.5369(16) 0.6254(13) 0.4190(11) 0.049(8) Uani 1 1 d . .
H89A H 0.4994 0.6041 0.3866 0.059 Uiso 1 1 calc R .
H89B H 0.5083 0.6248 0.4480 0.059 Uiso 1 1 calc R .
C90 C 0.655(2) 0.6149(16) 0.4822(13) 0.070(10) Uani 1 1 d . .
H90A H 0.6928 0.5877 0.4902 0.084 Uiso 1 1 calc R .
H90B H 0.6241 0.6131 0.5097 0.084 Uiso 1 1 calc R .
C91 C 0.7394(18) 0.9921(15) 0.3918(11) 0.061(5) Uani 1 1 d . U
C92 C 0.7986(19) 1.0400(17) 0.3635(12) 0.073(6) Uani 1 1 d . U
H92A H 0.8076 1.0109 0.3337 0.088 Uiso 1 1 calc R .
H92B H 0.7773 1.0772 0.3504 0.088 Uiso 1 1 calc R .
C93 C 0.876(2) 1.0746(19) 0.4015(14) 0.084(6) Uani 1 1 d . U
H93 H 0.9110 1.1066 0.3830 0.101 Uiso 1 1 calc R .
C94 C 0.909(2) 1.0165(19) 0.4129(15) 0.095(7) Uani 1 1 d . U
H94A H 0.9607 1.0358 0.4356 0.114 Uiso 1 1 calc R .
H94B H 0.9158 0.9909 0.3806 0.114 Uiso 1 1 calc R .
C95 C 0.852(2) 0.964(2) 0.4407(14) 0.087(6) Uani 1 1 d . U
H95 H 0.8751 0.9269 0.4524 0.105 Uiso 1 1 calc R .
C96 C 0.7742(18) 0.9316(16) 0.4065(13) 0.070(6) Uani 1 1 d . U
H96A H 0.7396 0.8998 0.4249 0.084 Uiso 1 1 calc R .
H96B H 0.7796 0.9034 0.3750 0.084 Uiso 1 1 calc R .
C97 C 0.7306(19) 1.0356(17) 0.4399(12) 0.071(6) Uani 1 1 d . U
H97A H 0.6983 1.0043 0.4599 0.085 Uiso 1 1 calc R .
H97B H 0.7044 1.0712 0.4300 0.085 Uiso 1 1 calc R .
C98 C 0.810(2) 1.073(2) 0.4731(14) 0.086(6) Uani 1 1 d . U
H98 H 0.8030 1.1001 0.5050 0.103 Uiso 1 1 calc R .
C99 C 0.840(2) 1.012(2) 0.4879(14) 0.093(7) Uani 1 1 d . U
H99A H 0.8028 0.9816 0.5059 0.112 Uiso 1 1 calc R .
H99B H 0.8896 1.0309 0.5124 0.112 Uiso 1 1 calc R .
C100 C 0.860(2) 1.1206(19) 0.4464(14) 0.090(7) Uani 1 1 d . U
H10C H 0.9096 1.1465 0.4700 0.108 Uiso 1 1 calc R .
H10D H 0.8352 1.1554 0.4334 0.108 Uiso 1 1 calc R .
C101 C 0.756(2) 0.8891(18) 0.1699(15) 0.088(7) Uani 1 1 d . U
C102 C 0.754(2) 0.845(2) 0.1119(15) 0.102(8) Uani 1 1 d . U
H10E H 0.7565 0.7968 0.1150 0.122 Uiso 1 1 calc R .
H10F H 0.7051 0.8423 0.0882 0.122 Uiso 1 1 calc R .
C103 C 0.824(3) 0.887(2) 0.0910(18) 0.113(7) Uani 1 1 d . U
H103 H 0.8262 0.8621 0.0568 0.136 Uiso 1 1 calc R .
C104 C 0.901(3) 0.897(2) 0.1301(18) 0.121(8) Uani 1 1 d . U
H10G H 0.9085 0.8496 0.1328 0.146 Uiso 1 1 calc R .
H10H H 0.9447 0.9243 0.1156 0.146 Uiso 1 1 calc R .
C105 C 0.906(3) 0.932(2) 0.1819(19) 0.117(7) Uani 1 1 d . U
H105 H 0.9569 0.9394 0.2049 0.140 Uiso 1 1 calc R .
C106 C 0.835(2) 0.897(2) 0.2067(16) 0.104(8) Uani 1 1 d . U
H10I H 0.8375 0.9272 0.2396 0.124 Uiso 1 1 calc R .
H10J H 0.8378 0.8503 0.2145 0.124 Uiso 1 1 calc R .
C107 C 0.744(2) 0.9617(18) 0.1629(16) 0.096(7) Uani 1 1 d . U
H10K H 0.7455 0.9889 0.1967 0.116 Uiso 1 1 calc R .
H10L H 0.6932 0.9557 0.1408 0.116 Uiso 1 1 calc R .
C108 C 0.816(3) 0.958(2) 0.0857(17) 0.115(8) Uani 1 1 d . U
H10M H 0.7662 0.9515 0.0619 0.138 Uiso 1 1 calc R .
H10N H 0.8577 0.9827 0.0690 0.138 Uiso 1 1 calc R .
C109 C 0.887(3) 1.006(2) 0.1707(19) 0.126(8) Uani 1 1 d . U
H10O H 0.8849 1.0319 0.2043 0.152 Uiso 1 1 calc R .
H10P H 0.9313 1.0353 0.1580 0.152 Uiso 1 1 calc R .
C110 C 0.816(3) 1.005(2) 0.1346(18) 0.114(7) Uani 1 1 d . U
H110 H 0.8137 1.0529 0.1285 0.137 Uiso 1 1 calc R .
C111 C 0.4320(18) 0.7622(14) 0.0359(10) 0.051(5) Uani 1 1 d . U
C112 C 0.4492(19) 0.6904(14) 0.0420(10) 0.055(5) Uani 1 1 d . U
H11A H 0.4137 0.6636 0.0625 0.066 Uiso 1 1 calc R .
H11B H 0.5028 0.6993 0.0607 0.066 Uiso 1 1 calc R .
C113 C 0.4385(19) 0.6461(16) -0.0119(11) 0.063(5) Uani 1 1 d . U
H113 H 0.4503 0.6002 -0.0084 0.075 Uiso 1 1 calc R .
C114 C 0.490(2) 0.6883(17) -0.0412(12) 0.076(6) Uani 1 1 d . U
H11C H 0.4867 0.6601 -0.0750 0.091 Uiso 1 1 calc R .
H11D H 0.5441 0.7000 -0.0223 0.091 Uiso 1 1 calc R .
C115 C 0.470(2) 0.7561(17) -0.0499(11) 0.074(6) Uani 1 1 d . U
H115 H 0.5030 0.7824 -0.0727 0.089 Uiso 1 1 calc R .
C116 C 0.483(2) 0.8003(16) 0.0035(11) 0.070(6) Uani 1 1 d . U
H11E H 0.5379 0.8101 0.0206 0.084 Uiso 1 1 calc R .
H11F H 0.4728 0.8461 -0.0006 0.084 Uiso 1 1 calc R .
C117 C 0.3430(19) 0.7446(15) 0.0084(11) 0.061(6) Uani 1 1 d . U
H11G H 0.3088 0.7185 0.0300 0.073 Uiso 1 1 calc R .
H11H H 0.3294 0.7889 0.0035 0.073 Uiso 1 1 calc R .
C118 C 0.333(2) 0.6993(16) -0.0437(11) 0.071(5) Uani 1 1 d . U
H118 H 0.2786 0.6876 -0.0620 0.085 Uiso 1 1 calc R .
C119 C 0.354(2) 0.6334(16) -0.0381(12) 0.069(6) Uani 1 1 d . U
H11I H 0.3455 0.6053 -0.0727 0.083 Uiso 1 1 calc R .
H11J H 0.3199 0.6052 -0.0176 0.083 Uiso 1 1 calc R .
C120 C 0.383(2) 0.7362(18) -0.0742(13) 0.082(6) Uani 1 1 d . U
H12C H 0.3688 0.7802 -0.0800 0.099 Uiso 1 1 calc R .
H12D H 0.3736 0.7067 -0.1082 0.099 Uiso 1 1 calc R .
C121 C 0.1021(15) 0.7888(12) 0.0627(9) 0.034(6) Uani 1 1 d . U
C122 C 0.1827(16) 0.8158(14) 0.0505(10) 0.049(7) Uani 1 1 d . U
H12E H 0.2095 0.8627 0.0712 0.059 Uiso 1 1 calc R .
H12F H 0.2131 0.7828 0.0594 0.059 Uiso 1 1 calc R .
C123 C 0.1767(18) 0.8216(15) -0.0058(11) 0.058(7) Uani 1 1 d . U
H123 H 0.2301 0.8386 -0.0131 0.069 Uiso 1 1 calc R .
C124 C 0.133(2) 0.8776(17) -0.0182(12) 0.074(9) Uani 1 1 d . U
H12G H 0.1622 0.9243 0.0022 0.089 Uiso 1 1 calc R .
H12H H 0.1289 0.8822 -0.0553 0.089 Uiso 1 1 calc R .
C125 C 0.054(2) 0.8539(16) -0.0051(13) 0.072(8) Uani 1 1 d . U
H125 H 0.0272 0.8910 -0.0110 0.086 Uiso 1 1 calc R .
C126 C 0.0607(17) 0.8435(14) 0.0525(11) 0.054(7) Uani 1 1 d . U
H12I H 0.0894 0.8889 0.0747 0.065 Uiso 1 1 calc R .
H12J H 0.0084 0.8281 0.0610 0.065 Uiso 1 1 calc R .
C127 C 0.0615(18) 0.7206(14) 0.0298(11) 0.057(8) Uani 1 1 d . U
H12K H 0.0899 0.6857 0.0374 0.068 Uiso 1 1 calc R .
H12L H 0.0092 0.7028 0.0377 0.068 Uiso 1 1 calc R .
C128 C 0.010(2) 0.7875(17) -0.0392(14) 0.087(10) Uani 1 1 d . U
H12M H 0.0083 0.7940 -0.0758 0.104 Uiso 1 1 calc R .
H12N H -0.0439 0.7725 -0.0330 0.104 Uiso 1 1 calc R .
C129 C 0.1367(19) 0.7560(15) -0.0396(12) 0.067(9) Uani 1 1 d . U
H12O H 0.1662 0.7211 -0.0353 0.081 Uiso 1 1 calc R .
H12P H 0.1310 0.7642 -0.0760 0.081 Uiso 1 1 calc R .
C130 C 0.055(2) 0.7275(17) -0.0250(13) 0.084(9) Uani 1 1 d . U
H130 H 0.0266 0.6807 -0.0466 0.100 Uiso 1 1 calc R .
C131 C 0.2177(18) 1.0593(15) 0.1703(12) 0.059(5) Uani 1 1 d . U
C132 C 0.2315(18) 1.0373(15) 0.1169(11) 0.059(5) Uani 1 1 d . U
H13A H 0.1984 0.9887 0.1030 0.070 Uiso 1 1 calc R .
H13B H 0.2861 1.0380 0.1186 0.070 Uiso 1 1 calc R .
C133 C 0.2111(19) 1.0915(16) 0.0806(13) 0.070(5) Uani 1 1 d . U
H133 H 0.2188 1.0769 0.0450 0.084 Uiso 1 1 calc R .
C134 C 0.259(2) 1.1618(16) 0.0993(13) 0.073(6) Uani 1 1 d . U
H13C H 0.2457 1.1940 0.0757 0.088 Uiso 1 1 calc R .
H13D H 0.3138 1.1634 0.0995 0.088 Uiso 1 1 calc R .
C135 C 0.250(2) 1.1865(17) 0.1527(13) 0.074(6) Uani 1 1 d . U
H135 H 0.2824 1.2365 0.1643 0.089 Uiso 1 1 calc R .
C136 C 0.272(2) 1.1386(14) 0.1912(12) 0.068(6) Uani 1 1 d . U
H13E H 0.2638 1.1546 0.2259 0.082 Uiso 1 1 calc R .
H13F H 0.3270 1.1404 0.1934 0.082 Uiso 1 1 calc R .
C137 C 0.1334(19) 1.0584(16) 0.1687(13) 0.069(6) Uani 1 1 d . U
H13G H 0.1265 1.0755 0.2036 0.083 Uiso 1 1 calc R .
H13H H 0.0996 1.0093 0.1582 0.083 Uiso 1 1 calc R .
C138 C 0.124(2) 1.0859(18) 0.0790(14) 0.079(6) Uani 1 1 d . U
H13I H 0.1080 1.1172 0.0554 0.095 Uiso 1 1 calc R .
H13J H 0.0921 1.0367 0.0655 0.095 Uiso 1 1 calc R .
C139 C 0.109(2) 1.1061(16) 0.1302(14) 0.077(6) Uani 1 1 d . U
H139 H 0.0538 1.1039 0.1286 0.093 Uiso 1 1 calc R .
C140 C 0.162(2) 1.1817(16) 0.1526(15) 0.082(6) Uani 1 1 d . U
H14C H 0.1546 1.1942 0.1883 0.098 Uiso 1 1 calc R .
H14D H 0.1466 1.2160 0.1316 0.098 Uiso 1 1 calc R .
C141 C 0.5545(18) 1.0802(15) 0.2133(10) 0.055(7) Uani 1 1 d . U
C142 C 0.546(2) 1.0928(16) 0.2680(10) 0.077(10) Uani 1 1 d . U
H14E H 0.5651 1.0585 0.2872 0.092 Uiso 1 1 calc R .
H14F H 0.4913 1.0857 0.2700 0.092 Uiso 1 1 calc R .
C143 C 0.597(3) 1.175(2) 0.2946(16) 0.122(13) Uani 1 1 d . U
H143 H 0.5904 1.1864 0.3309 0.147 Uiso 1 1 calc R .
C144 C 0.688(3) 1.160(2) 0.2915(19) 0.138(16) Uani 1 1 d . U
H14G H 0.7302 1.2028 0.3090 0.166 Uiso 1 1 calc R .
H14H H 0.6930 1.1196 0.3089 0.166 Uiso 1 1 calc R .
C145 C 0.693(2) 1.146(2) 0.2340(18) 0.104(11) Uani 1 1 d . U
H145 H 0.7465 1.1434 0.2311 0.125 Uiso 1 1 calc R .
C146 C 0.6347(19) 1.0745(16) 0.2101(14) 0.073(8) Uani 1 1 d . U
H14I H 0.6388 1.0627 0.1736 0.088 Uiso 1 1 calc R .
H14J H 0.6452 1.0366 0.2290 0.088 Uiso 1 1 calc R .
C147 C 0.533(2) 1.1390(14) 0.1825(13) 0.077(9) Uani 1 1 d . U
H14K H 0.4805 1.1413 0.1849 0.092 Uiso 1 1 calc R .
H14L H 0.5368 1.1294 0.1457 0.092 Uiso 1 1 calc R .
C148 C 0.596(2) 1.2108(17) 0.2103(14) 0.084(9) Uani 1 1 d . U
H148 H 0.5871 1.2500 0.1917 0.101 Uiso 1 1 calc R .
C149 C 0.587(2) 1.2270(18) 0.2644(14) 0.088(10) Uani 1 1 d . U
H14M H 0.6256 1.2726 0.2803 0.106 Uiso 1 1 calc R .
H14N H 0.5352 1.2327 0.2646 0.106 Uiso 1 1 calc R .
C150 C 0.674(2) 1.2022(19) 0.2028(15) 0.090(10) Uani 1 1 d . U
H15A H 0.7140 1.2480 0.2143 0.107 Uiso 1 1 calc R .
H15B H 0.6722 1.1878 0.1657 0.107 Uiso 1 1 calc R .

loop_
_atom_site_aniso_label
_atom_site_aniso_U_11
_atom_site_aniso_U_22
_atom_site_aniso_U_33
_atom_site_aniso_U_23
_atom_site_aniso_U_13
_atom_site_aniso_U_12
Au1 0.0467(8) 0.0386(7) 0.0584(8) 0.0193(6) 0.0112(6) 0.0183(6)
Au2 0.0339(7) 0.0323(6) 0.0441(7) 0.0122(5) 0.0072(5) 0.0127(5)
Au3 0.0320(7) 0.0358(6) 0.0483(7) 0.0080(5) 0.0104(6) 0.0160(5)
Au4 0.0327(7) 0.0310(6) 0.0444(7) 0.0054(5) 0.0119(5) 0.0130(5)
Au5 0.0380(7) 0.0367(6) 0.0370(6) 0.0112(5) 0.0151(5) 0.0140(5)
Ag6 0.0387(12) 0.0276(10) 0.0417(11) 0.0088(9) 0.0066(9) 0.0129(9)
Au7 0.0592(9) 0.0358(7) 0.0546(8) 0.0185(6) 0.0044(7) 0.0156(6)
Au8 0.0431(7) 0.0315(6) 0.0387(6) 0.0118(5) 0.0148(6) 0.0106(5)
Au9 0.0435(7) 0.0462(7) 0.0412(7) 0.0030(6) 0.0157(6) 0.0082(6)
Au10 0.0338(7) 0.0322(6) 0.0374(6) 0.0066(5) 0.0131(5) 0.0136(5)
Au11 0.0493(8) 0.0454(7) 0.0393(7) 0.0114(6) 0.0130(6) 0.0081(6)
Au12 0.0324(7) 0.0369(6) 0.0435(7) 0.0091(5) 0.0083(5) 0.0085(5)
Au13 0.0353(7) 0.0325(6) 0.0348(6) 0.0068(5) 0.0116(5) 0.0150(5)
Au14 0.0348(7) 0.0295(6) 0.0338(6) 0.0140(5) 0.0110(5) 0.0144(5)
Au15 0.0374(7) 0.0414(7) 0.0434(7) 0.0041(5) 0.0115(6) 0.0101(6)
Au16 0.0355(7) 0.0387(6) 0.0432(7) 0.0122(5) 0.0145(6) 0.0122(5)
Au17 0.0419(7) 0.0304(6) 0.0523(7) 0.0076(5) 0.0219(6) 0.0066(5)
Au18 0.0288(6) 0.0357(6) 0.0480(7) 0.0123(5) 0.0080(5) 0.0095(5)
Au19 0.0428(7) 0.0305(6) 0.0476(7) 0.0119(5) 0.0121(6) 0.0131(5)
Au20 0.0473(8) 0.0445(7) 0.0542(8) 0.0128(6) 0.0132(6) 0.0090(6)
Au21 0.0408(7) 0.0516(7) 0.0581(8) 0.0187(6) 0.0133(6) 0.0154(6)
S1 0.052(5) 0.048(4) 0.061(5) 0.019(4) 0.023(4) 0.026(4)
S2 0.041(4) 0.053(5) 0.070(5) 0.013(4) 0.002(4) 0.011(4)
S3 0.045(4) 0.033(4) 0.049(4) 0.011(3) 0.014(3) 0.009(3)
S4 0.032(4) 0.039(4) 0.043(4) 0.006(3) 0.016(3) 0.018(3)
S5 0.037(4) 0.035(4) 0.048(4) 0.010(3) 0.009(3) 0.018(3)
S6 0.025(4) 0.040(4) 0.047(4) 0.004(3) 0.002(3) 0.010(3)
S7 0.052(5) 0.043(4) 0.041(4) 0.008(3) 0.016(4) 0.006(4)
S8 0.049(4) 0.035(4) 0.045(4) 0.009(3) 0.022(3) 0.019(3)
S9 0.034(4) 0.038(4) 0.042(4) 0.010(3) 0.012(3) 0.013(3)
S10 0.046(4) 0.041(4) 0.039(4) 0.005(3) 0.011(3) 0.005(3)
S11 0.043(4) 0.055(4) 0.048(4) 0.013(4) 0.016(4) 0.010(4)
S12 0.038(4) 0.039(4) 0.046(4) 0.008(3) 0.020(3) 0.010(3)
S13 0.036(4) 0.037(4) 0.064(5) 0.022(3) 0.007(4) 0.014(3)
S14 0.065(5) 0.042(4) 0.060(5) 0.017(4) 0.008(4) 0.017(4)
S15 0.071(5) 0.033(4) 0.052(4) 0.009(3) 0.014(4) 0.017(4)
C1 0.049(10) 0.070(11) 0.057(10) 0.027(8) 0.023(8) 0.009(8)
C2 0.059(10) 0.069(12) 0.063(10) 0.030(9) 0.031(8) 0.016(9)
C3 0.069(11) 0.084(11) 0.064(10) 0.034(8) 0.027(8) 0.022(9)
C4 0.064(12) 0.083(11) 0.071(11) 0.035(9) 0.026(9) 0.018(9)
C5 0.055(11) 0.089(11) 0.065(10) 0.035(9) 0.021(8) 0.014(8)
C6 0.058(12) 0.080(12) 0.062(10) 0.029(8) 0.022(8) 0.017(9)
C7 0.068(12) 0.075(10) 0.069(11) 0.029(8) 0.015(9) 0.001(8)
C8 0.078(12) 0.092(11) 0.071(11) 0.030(9) 0.012(9) 0.009(9)
C9 0.084(13) 0.087(12) 0.077(11) 0.032(9) 0.017(9) 0.015(9)
C10 0.072(11) 0.091(11) 0.070(12) 0.034(9) 0.014(9) 0.007(9)
C11 0.055(11) 0.051(10) 0.090(12) 0.014(8) 0.031(9) 0.007(9)
C12 0.058(11) 0.064(12) 0.096(13) 0.022(9) 0.029(9) 0.009(9)
C13 0.073(11) 0.076(11) 0.103(13) 0.031(9) 0.031(9) 0.012(9)
C14 0.073(12) 0.079(13) 0.103(12) 0.024(10) 0.032(9) 0.009(10)
C15 0.070(12) 0.076(11) 0.099(13) 0.017(9) 0.035(9) 0.009(9)
C16 0.053(12) 0.060(11) 0.093(13) 0.007(9) 0.028(10) 0.004(10)
C17 0.078(13) 0.055(10) 0.100(12) 0.014(8) 0.039(10) 0.006(9)
C18 0.086(12) 0.062(10) 0.104(13) 0.023(9) 0.042(10) 0.007(9)
C19 0.084(13) 0.078(11) 0.108(14) 0.018(9) 0.039(10) 0.008(9)
C20 0.089(12) 0.078(11) 0.113(14) 0.028(10) 0.038(10) 0.013(9)
C21 0.064(11) 0.043(9) 0.060(10) 0.008(7) 0.016(8) 0.028(8)
C22 0.063(12) 0.057(10) 0.060(10) 0.005(8) 0.014(8) 0.023(9)
C23 0.081(12) 0.067(10) 0.067(10) 0.009(8) 0.009(8) 0.035(9)
C24 0.086(13) 0.068(10) 0.071(10) 0.015(8) 0.004(9) 0.032(9)
C25 0.085(12) 0.062(10) 0.073(10) 0.013(8) 0.001(9) 0.035(9)
C26 0.071(11) 0.044(9) 0.059(11) 0.009(8) 0.006(9) 0.022(8)
C27 0.070(11) 0.065(11) 0.066(10) 0.012(9) 0.020(9) 0.035(9)
C28 0.081(11) 0.072(11) 0.077(11) 0.011(8) 0.011(8) 0.043(9)
C29 0.081(11) 0.069(12) 0.078(11) 0.012(9) 0.012(8) 0.037(9)
C30 0.088(12) 0.071(10) 0.077(12) 0.016(9) 0.003(10) 0.040(9)
C31 0.031(9) 0.051(9) 0.052(9) 0.003(7) 0.019(7) 0.022(7)
C32 0.034(10) 0.056(10) 0.053(9) 0.005(8) 0.021(7) 0.020(8)
C33 0.042(9) 0.067(10) 0.062(9) 0.004(7) 0.027(7) 0.028(8)
C34 0.045(9) 0.069(11) 0.073(10) 0.005(8) 0.023(7) 0.027(8)
C35 0.039(9) 0.066(10) 0.069(10) 0.003(8) 0.019(7) 0.027(8)
C36 0.034(9) 0.065(11) 0.060(9) 0.007(8) 0.015(7) 0.023(8)
C37 0.058(12) 0.068(10) 0.077(10) 0.001(7) 0.025(8) 0.029(8)
C38 0.055(10) 0.060(9) 0.079(10) 0.002(8) 0.026(8) 0.028(8)
C39 0.049(10) 0.052(9) 0.070(11) 0.004(8) 0.022(8) 0.021(7)
C40 0.060(10) 0.067(10) 0.083(12) 0.005(8) 0.024(8) 0.028(8)
C41 0.051(9) 0.031(8) 0.039(8) 0.010(6) 0.021(7) 0.017(7)
C42 0.057(10) 0.044(9) 0.047(10) 0.009(7) 0.012(7) 0.015(7)
C43 0.066(10) 0.043(9) 0.063(9) 0.005(7) 0.011(7) 0.019(7)
C44 0.072(10) 0.064(12) 0.067(9) -0.001(8) 0.016(8) 0.021(8)
C45 0.064(10) 0.045(9) 0.063(10) 0.001(7) 0.025(7) 0.023(8)
C46 0.057(9) 0.046(9) 0.053(10) 0.007(7) 0.027(8) 0.021(7)
C47 0.058(11) 0.035(8) 0.045(8) 0.012(6) 0.020(7) 0.015(8)
C48 0.064(10) 0.034(8) 0.060(9) 0.010(7) 0.019(7) 0.019(7)
C49 0.065(10) 0.042(9) 0.068(10) 0.003(7) 0.013(8) 0.020(8)
C50 0.061(10) 0.038(10) 0.062(10) -0.002(8) 0.018(8) 0.014(8)
C51 0.045(9) 0.064(10) 0.052(10) 0.009(8) 0.003(7) 0.013(8)
C52 0.053(10) 0.065(10) 0.059(11) 0.008(8) -0.001(8) 0.013(8)
C53 0.054(10) 0.079(10) 0.065(10) 0.003(8) -0.007(8) 0.011(8)
C54 0.057(11) 0.101(12) 0.075(12) 0.002(9) -0.002(9) 0.016(9)
C55 0.051(10) 0.101(12) 0.078(11) 0.001(9) 0.000(8) 0.016(9)
C56 0.047(10) 0.084(13) 0.065(10) 0.001(9) 0.006(8) 0.015(9)
C57 0.049(10) 0.065(11) 0.054(10) 0.010(8) 0.000(8) 0.019(9)
C58 0.052(10) 0.081(11) 0.065(10) 0.005(8) -0.008(8) 0.018(9)
C59 0.058(11) 0.102(13) 0.080(11) 0.003(10) 0.000(9) 0.025(10)
C60 0.053(12) 0.081(11) 0.065(10) 0.004(8) -0.006(9) 0.016(9)
C61 0.053(11) 0.072(12) 0.066(12) -0.009(9) 0.018(9) 0.022(10)
C62 0.058(11) 0.083(15) 0.080(12) -0.009(10) 0.012(9) 0.023(11)
C63 0.061(11) 0.121(15) 0.087(13) -0.005(10) 0.015(9) 0.028(10)
C64 0.069(12) 0.127(15) 0.093(14) -0.011(10) 0.009(10) 0.041(11)
C65 0.068(12) 0.118(14) 0.085(13) -0.013(10) 0.013(10) 0.039(11)
C66 0.068(12) 0.087(12) 0.082(13) -0.018(9) 0.012(10) 0.030(10)
C67 0.062(12) 0.091(13) 0.089(14) 0.010(10) 0.023(10) 0.025(11)
C68 0.066(12) 0.127(14) 0.091(13) 0.008(10) 0.024(10) 0.031(11)
C69 0.068(14) 0.131(14) 0.094(13) 0.000(10) 0.015(10) 0.040(12)
C70 0.062(12) 0.125(15) 0.090(14) 0.001(11) 0.023(10) 0.033(11)
C71 0.081(12) 0.035(9) 0.078(12) 0.001(8) 0.033(10) 0.013(9)
C72 0.105(15) 0.044(10) 0.087(12) 0.008(8) 0.026(10) 0.008(10)
C73 0.116(14) 0.048(11) 0.104(13) 0.006(9) 0.026(11) 0.013(10)
C74 0.121(15) 0.062(12) 0.116(14) 0.008(10) 0.033(11) 0.018(11)
C75 0.122(14) 0.053(11) 0.112(14) 0.001(9) 0.042(11) 0.027(10)
C76 0.104(14) 0.051(11) 0.099(14) 0.005(9) 0.050(11) 0.023(10)
C77 0.125(14) 0.056(12) 0.108(13) 0.005(9) 0.038(11) 0.025(11)
C78 0.112(14) 0.053(11) 0.100(14) -0.003(9) 0.030(10) 0.010(10)
C79 0.089(13) 0.051(10) 0.099(14) -0.001(9) 0.028(10) 0.011(9)
C80 0.106(13) 0.048(10) 0.105(13) -0.002(9) 0.029(10) 0.011(9)
C81 0.040(17) 0.048(17) 0.042(16) 0.014(14) -0.002(14) 0.009(14)
C82 0.048(18) 0.07(2) 0.030(15) 0.024(14) 0.016(14) 0.009(17)
C83 0.07(2) 0.09(3) 0.036(17) 0.000(17) -0.005(17) 0.03(2)
C84 0.041(19) 0.09(2) 0.07(2) 0.023(19) 0.008(18) 0.035(18)
C85 0.020(14) 0.062(19) 0.038(16) 0.011(14) -0.001(13) 0.023(14)
C86 0.034(16) 0.065(19) 0.017(13) 0.004(13) 0.005(12) -0.019(15)
C87 0.06(2) 0.044(19) 0.09(2) 0.018(17) 0.016(19) 0.037(17)
C88 0.07(2) 0.048(19) 0.07(2) 0.011(17) -0.01(2) 0.017(18)
C89 0.049(19) 0.028(15) 0.064(19) 0.011(14) 0.011(16) -0.003(14)
C90 0.09(3) 0.07(2) 0.09(3) 0.05(2) 0.03(2) 0.05(2)
C91 0.060(11) 0.053(10) 0.059(10) 0.004(8) 0.018(8) -0.002(8)
C92 0.075(11) 0.058(12) 0.075(11) 0.007(9) 0.027(9) -0.005(9)
C93 0.074(11) 0.075(12) 0.086(12) 0.004(9) 0.020(9) -0.009(9)
C94 0.080(12) 0.083(13) 0.106(14) 0.010(10) 0.021(10) -0.002(9)
C95 0.067(11) 0.083(12) 0.092(12) 0.010(9) 0.006(9) -0.005(9)
C96 0.062(11) 0.059(10) 0.079(12) 0.011(8) 0.015(9) 0.001(8)
C97 0.071(11) 0.063(12) 0.066(11) -0.003(9) 0.018(8) 0.000(9)
C98 0.074(12) 0.086(12) 0.075(11) -0.004(9) 0.011(9) -0.007(9)
C99 0.072(13) 0.092(13) 0.094(12) 0.005(9) 0.009(10) -0.006(10)
C100 0.080(13) 0.082(12) 0.088(12) -0.001(9) 0.021(10) -0.006(9)
C101 0.084(13) 0.071(12) 0.119(15) 0.044(11) 0.059(11) 0.007(11)
C102 0.105(14) 0.086(13) 0.126(15) 0.038(11) 0.065(12) 0.013(12)
C103 0.110(14) 0.106(14) 0.134(15) 0.047(12) 0.071(12) 0.013(12)
C104 0.108(14) 0.121(16) 0.145(16) 0.052(13) 0.068(12) 0.012(13)
C105 0.094(13) 0.118(15) 0.144(16) 0.051(13) 0.063(12) 0.006(12)
C106 0.085(13) 0.101(15) 0.132(16) 0.046(12) 0.054(12) 0.010(12)
C107 0.100(14) 0.075(13) 0.125(17) 0.045(12) 0.057(13) 0.012(12)
C108 0.109(16) 0.105(14) 0.141(16) 0.051(12) 0.068(13) 0.009(13)
C109 0.111(15) 0.119(14) 0.153(17) 0.051(13) 0.061(13) 0.009(12)
C110 0.111(14) 0.099(13) 0.143(16) 0.054(12) 0.067(13) 0.008(12)
C111 0.082(11) 0.051(9) 0.031(9) 0.007(7) 0.021(8) 0.031(9)
C112 0.080(13) 0.053(10) 0.042(9) 0.006(7) 0.020(8) 0.030(9)
C113 0.095(12) 0.061(10) 0.044(9) 0.002(7) 0.023(8) 0.040(9)
C114 0.110(13) 0.076(11) 0.056(11) 0.010(8) 0.033(9) 0.041(10)
C115 0.115(13) 0.072(10) 0.050(9) 0.006(8) 0.033(8) 0.041(9)
C116 0.106(13) 0.065(10) 0.051(10) 0.013(8) 0.037(9) 0.032(9)
C117 0.086(11) 0.054(11) 0.050(10) 0.004(8) 0.013(8) 0.034(9)
C118 0.104(12) 0.066(10) 0.049(10) -0.001(8) 0.012(8) 0.040(9)
C119 0.097(12) 0.065(10) 0.053(11) 0.000(8) 0.017(9) 0.039(9)
C120 0.119(12) 0.075(12) 0.062(10) 0.006(9) 0.023(9) 0.043(10)
C121 0.044(14) 0.027(12) 0.035(13) 0.021(10) -0.003(11) 0.018(11)
C122 0.042(15) 0.042(14) 0.051(15) 0.015(13) -0.002(13) -0.007(13)
C123 0.050(16) 0.054(15) 0.067(16) 0.016(14) 0.016(14) 0.006(13)
C124 0.09(2) 0.069(18) 0.053(16) 0.031(15) 0.001(16) 0.001(17)
C125 0.082(18) 0.047(15) 0.088(18) 0.037(14) -0.015(17) 0.028(15)
C126 0.051(16) 0.052(15) 0.070(17) 0.021(14) -0.004(14) 0.035(14)
C127 0.066(18) 0.040(15) 0.061(17) 0.002(14) -0.004(15) 0.022(14)
C128 0.08(2) 0.070(19) 0.10(2) 0.004(17) -0.011(18) 0.018(17)
C129 0.079(19) 0.042(16) 0.070(18) 0.006(14) -0.017(17) 0.018(15)
C130 0.10(2) 0.045(16) 0.075(17) -0.013(15) -0.024(17) -0.004(16)
C131 0.069(11) 0.047(9) 0.071(10) 0.027(8) 0.006(9) 0.031(8)
C132 0.064(12) 0.048(10) 0.070(10) 0.024(8) 0.004(9) 0.024(9)
C133 0.077(11) 0.057(9) 0.081(10) 0.032(8) 0.000(9) 0.027(9)
C134 0.079(12) 0.055(10) 0.091(11) 0.034(8) 0.001(10) 0.026(9)
C135 0.081(11) 0.052(9) 0.093(11) 0.032(8) 0.003(9) 0.026(8)
C136 0.080(12) 0.049(9) 0.082(11) 0.025(8) 0.006(9) 0.029(9)
C137 0.073(11) 0.057(11) 0.089(12) 0.029(9) 0.012(9) 0.034(9)
C138 0.080(11) 0.067(12) 0.099(12) 0.037(9) 0.004(9) 0.032(9)
C139 0.081(11) 0.060(10) 0.101(12) 0.037(9) 0.006(9) 0.032(8)
C140 0.087(11) 0.063(10) 0.105(13) 0.037(9) 0.005(10) 0.033(8)
C141 0.068(17) 0.054(15) 0.046(14) 0.017(13) 0.014(14) 0.015(14)
C142 0.11(2) 0.060(17) 0.031(15) -0.005(14) 0.019(16) -0.024(17)
C143 0.14(3) 0.11(2) 0.08(2) -0.002(19) 0.04(2) -0.04(2)
C144 0.13(3) 0.11(3) 0.15(3) 0.07(3) -0.02(3) -0.01(3)
C145 0.075(19) 0.09(2) 0.13(2) 0.03(2) 0.02(2) 0.003(18)
C146 0.072(19) 0.056(16) 0.11(2) 0.027(16) 0.031(18) 0.034(15)
C147 0.10(2) 0.040(15) 0.081(19) 0.013(15) 0.006(18) 0.004(16)
C148 0.10(2) 0.051(15) 0.100(19) 0.031(15) 0.012(18) 0.016(16)
C149 0.12(2) 0.057(18) 0.09(2) 0.001(17) 0.05(2) 0.009(18)
C150 0.08(2) 0.08(2) 0.10(2) 0.038(18) 0.041(19) -0.004(18)

loop_
_atom_type_symbol
_atom_type_description
_atom_type_scat_dispersion_real
_atom_type_scat_dispersion_imag
_atom_type_scat_source
C C 0.0181 0.0091 'International Tables Vol C Tables 4.2.6.8 and 6.1.1.4'
H H 0.0000 0.0000 'International Tables Vol C Tables 4.2.6.8 and 6.1.1.4'
Ag Ag 0.1306 4.2820 'International Tables Vol C Tables 4.2.6.8 and 6.1.1.4'
Au Au -4.4197 7.2980 'International Tables Vol C Tables 4.2.6.8 and 6.1.1.4'
S S 0.3331 0.5567 'International Tables Vol C Tables 4.2.6.8 and 6.1.1.4'

loop_
_geom_angle_atom_site_label_1
_geom_angle_atom_site_label_2
_geom_angle_atom_site_label_3
_geom_angle
Ag6 Au1 Au2 53.41(4)
S13 Au1 Au2 48.90(16)
S13 Au1 Ag6 102.24(17)
S14 Au1 Au2 135.5(2)
S14 Au1 Ag6 82.3(2)
S14 Au1 S13 174.9(3)
Au3 Au2 Au1 160.60(5)
Au5 Au2 Au1 107.67(4)
Au5 Au2 Au3 91.15(4)
Au5 Au2 Ag6 62.04(5)
Au5 Au2 Au15 131.84(5)
Ag6 Au2 Au1 59.51(5)
Ag6 Au2 Au3 129.91(6)
Ag6 Au2 Au15 96.27(5)
Au14 Au2 Au1 118.28(5)
Au14 Au2 Au3 66.83(4)
Au14 Au2 Au5 59.97(4)
Au14 Au2 Ag6 63.14(5)
Au14 Au2 Au15 71.88(4)
Au15 Au2 Au1 93.29(4)
Au15 Au2 Au3 69.93(4)
S13 Au2 Au1 47.26(16)
S13 Au2 Au3 119.26(16)
S13 Au2 Au5 139.88(17)
S13 Au2 Ag6 106.70(17)
S13 Au2 Au14 153.33(18)
S13 Au2 Au15 85.67(17)
Au2 Au3 Au4 88.27(4)
Au2 Au3 Au14 52.02(3)
Au2 Au3 Au19 101.60(4)
Au4 Au3 Au19 59.85(3)
Au14 Au3 Au4 56.84(3)
Au14 Au3 Au19 50.60(3)
S5 Au3 Au2 91.60(16)
S5 Au3 Au4 46.70(16)
S5 Au3 Au14 94.51(16)
S5 Au3 Au19 104.66(17)
S6 Au3 Au2 94.95(16)
S6 Au3 Au4 137.56(16)
S6 Au3 Au14 92.82(15)
S6 Au3 Au19 78.13(16)
S6 Au3 S5 172.2(2)
Au3 Au4 Au10 119.46(4)
Au3 Au4 Au19 60.71(3)
Au5 Au4 Au3 82.26(4)
Au5 Au4 Au10 56.00(3)
Au5 Au4 Au19 105.08(4)
Au14 Au4 Au3 61.20(3)
Au14 Au4 Au5 53.16(3)
Au14 Au4 Au10 58.82(3)
Au14 Au4 Au19 51.99(3)
Au19 Au4 Au10 87.94(4)
S4 Au4 Au3 140.28(15)
S4 Au4 Au5 102.36(16)
S4 Au4 Au10 46.74(15)
S4 Au4 Au14 89.78(15)
S4 Au4 Au19 80.30(15)
S5 Au4 Au3 46.42(16)
S5 Au4 Au5 81.88(15)
S5 Au4 Au10 137.87(16)
S5 Au4 Au14 98.08(16)
S5 Au4 Au19 105.22(16)
S5 Au4 S4 172.1(2)
Au2 Au5 Au4 97.07(4)
Au2 Au5 Ag6 59.81(5)
Au2 Au5 Au8 119.44(5)
Au2 Au5 Au10 124.92(5)
Au4 Au5 Au8 118.26(4)
Ag6 Au5 Au4 125.07(5)
Ag6 Au5 Au8 59.64(5)
Ag6 Au5 Au10 86.31(5)
Au10 Au5 Au4 66.73(4)
Au10 Au5 Au8 51.67(3)
Au14 Au5 Au2 59.95(4)
Au14 Au5 Au4 63.07(4)
Au14 Au5 Ag6 62.33(5)
Au14 Au5 Au8 92.89(4)
Au14 Au5 Au10 66.16(4)
S12 Au5 Au2 131.86(17)
S12 Au5 Au4 114.73(16)
S12 Au5 Ag6 117.05(16)
S12 Au5 Au8 77.05(16)
S12 Au5 Au10 101.25(17)
S12 Au5 Au14 167.29(17)
Au1 Ag6 Au17 89.26(6)
Au2 Ag6 Au1 67.08(5)
Au2 Ag6 Au5 58.15(5)
Au2 Ag6 Au7 124.13(7)
Au2 Ag6 Au8 123.15(7)
Au2 Ag6 Au13 124.97(7)
Au2 Ag6 Au14 57.56(4)
Au2 Ag6 Au17 95.62(6)
Au5 Ag6 Au1 110.54(7)
Au5 Ag6 Au7 107.07(7)
Au5 Ag6 Au8 65.02(5)
Au5 Ag6 Au14 56.93(4)
Au5 Ag6 Au17 132.73(7)
Au7 Ag6 Au1 71.61(5)
Au7 Ag6 Au8 70.81(5)
Au7 Ag6 Au14 161.82(8)
Au7 Ag6 Au17 120.00(7)
Au8 Ag6 Au1 138.26(7)
Au8 Ag6 Au17 125.42(7)
Au13 Ag6 Au1 157.13(8)
Au13 Ag6 Au5 91.74(6)
Au13 Ag6 Au7 107.56(7)
Au13 Ag6 Au8 55.67(5)
Au13 Ag6 Au14 67.43(5)
Au13 Ag6 Au17 71.13(5)
Au14 Ag6 Au1 120.13(7)
Au14 Ag6 Au8 93.04(6)
Au14 Ag6 Au17 75.90(5)
Ag6 Au7 Au8 56.30(5)
S14 Au7 Ag6 85.26(18)
S14 Au7 Au8 139.09(18)
S15 Au7 Ag6 98.13(17)
S15 Au7 Au8 44.80(17)
S15 Au7 S14 176.0(3)
Au5 Au8 Au7 89.31(4)
Ag6 Au8 Au5 55.33(4)
Ag6 Au8 Au7 52.89(4)
Ag6 Au8 Au9 122.54(5)
Ag6 Au8 Au11 150.36(5)
Au9 Au8 Au5 67.62(4)
Au9 Au8 Au7 125.48(5)
Au9 Au8 Au11 67.19(4)
Au10 Au8 Au5 61.92(4)
Au10 Au8 Ag6 89.96(5)
Au10 Au8 Au7 142.61(5)
Au10 Au8 Au9 67.58(4)
Au10 Au8 Au11 67.09(4)
Au10 Au8 Au13 61.44(4)
Au11 Au8 Au5 121.08(4)
Au11 Au8 Au7 148.61(5)
Au13 Au8 Au5 87.35(4)
Au13 Au8 Ag6 58.45(5)
Au13 Au8 Au7 96.24(4)
Au13 Au8 Au9 129.01(5)
Au13 Au8 Au11 93.09(4)
S15 Au8 Au5 103.44(18)
S15 Au8 Ag6 93.2(2)
S15 Au8 Au7 43.07(19)
S15 Au8 Au9 93.44(18)
S15 Au8 Au10 159.01(17)
S15 Au8 Au11 115.0(2)
S15 Au8 Au13 136.49(19)
Au8 Au9 Au10 51.31(3)
Au8 Au9 Au11 58.05(4)
Au10 Au9 Au11 58.77(3)
S11 Au9 Au8 100.88(18)
S11 Au9 Au10 82.59(17)
S11 Au9 Au11 42.89(17)
S11 Au9 S12 178.4(2)
S12 Au9 Au8 80.76(16)
S12 Au9 Au10 98.53(16)
S12 Au9 Au11 138.75(16)
Au5 Au10 Au4 57.27(3)
Au5 Au10 Au9 66.96(4)
Au5 Au10 Au11 121.43(4)
Au5 Au10 Au14 52.56(3)
Au5 Au10 Au18 106.00(4)
Au8 Au10 Au4 123.53(5)
Au8 Au10 Au5 66.41(4)
Au8 Au10 Au9 61.11(4)
Au8 Au10 Au11 63.02(4)
Au8 Au10 Au13 59.58(4)
Au8 Au10 Au14 93.56(4)
Au8 Au10 Au18 119.62(5)
Au9 Au10 Au4 91.87(4)
Au9 Au10 Au11 64.00(3)
Au11 Au10 Au4 149.19(4)
Au13 Au10 Au4 119.94(4)
Au13 Au10 Au5 88.84(4)
Au13 Au10 Au9 120.68(5)
Au13 Au10 Au11 89.90(4)
Au13 Au10 Au14 64.17(4)
Au13 Au10 Au18 60.50(4)
Au14 Au10 Au4 55.82(3)
Au14 Au10 Au9 119.49(4)
Au14 Au10 Au11 152.22(4)
Au18 Au10 Au4 81.56(4)
Au18 Au10 Au9 172.39(5)
Au18 Au10 Au11 123.48(4)
Au18 Au10 Au14 53.45(3)
S4 Au10 Au4 44.38(15)
S4 Au10 Au5 101.28(16)
S4 Au10 Au8 164.24(16)
S4 Au10 Au9 105.71(15)
S4 Au10 Au11 121.01(16)
S4 Au10 Au13 132.55(15)
S4 Au10 Au14 85.67(15)
S4 Au10 Au18 72.20(15)
Au8 Au11 Au9 54.77(3)
Au8 Au11 Au10 49.89(3)
Au8 Au11 Au12 81.88(4)
Au10 Au11 Au9 57.23(3)
Au10 Au11 Au12 65.15(3)
Au12 Au11 Au9 121.59(4)
S10 Au11 Au8 85.99(18)
S10 Au11 Au9 140.70(19)
S10 Au11 Au10 100.97(17)
S10 Au11 Au12 43.66(16)
S11 Au11 Au8 97.40(19)
S11 Au11 Au9 42.69(18)
S11 Au11 Au10 81.26(17)
S11 Au11 Au12 136.59(18)
S11 Au11 S10 176.6(3)
Au13 Au12 Au11 84.75(4)
S9 Au12 Au11 137.35(16)
S9 Au12 Au13 88.79(17)
S9 Au12 S10 178.5(2)
S10 Au12 Au11 43.58(16)
S10 Au12 Au13 92.58(18)
Ag6 Au13 Au12 165.20(6)
Ag6 Au13 Au14 57.82(4)
Ag6 Au13 Au17 57.63(5)
Ag6 Au13 Au18 111.85(5)
Au8 Au13 Ag6 65.88(5)
Au8 Au13 Au10 58.98(4)
Au8 Au13 Au12 99.32(5)
Au8 Au13 Au14 93.17(4)
Au8 Au13 Au17 122.20(5)
Au8 Au13 Au18 123.81(5)
Au10 Au13 Ag6 92.87(5)
Au10 Au13 Au12 78.18(4)
Au10 Au13 Au14 64.05(4)
Au10 Au13 Au17 131.43(5)
Au10 Au13 Au18 65.32(4)
Au12 Au13 Au14 125.79(4)
Au12 Au13 Au17 136.84(5)
Au12 Au13 Au18 75.33(4)
Au14 Au13 Au17 67.48(3)
Au18 Au13 Au14 54.55(3)
Au18 Au13 Au17 89.27(4)
S8 Au13 Ag6 96.42(18)
S8 Au13 Au8 144.18(16)
S8 Au13 Au10 156.58(16)
S8 Au13 Au12 96.33(17)
S8 Au13 Au14 103.37(17)
S8 Au13 Au17 43.06(17)
S8 Au13 Au18 91.26(16)
Au2 Au14 Au3 61.15(4)
Au2 Au14 Au4 97.59(4)
Au2 Au14 Au5 60.08(4)
Au2 Au14 Ag6 59.30(5)
Au2 Au14 Au10 120.27(4)
Au2 Au14 Au13 114.04(4)
Au2 Au14 Au15 57.47(4)
Au2 Au14 Au16 115.94(5)
Au2 Au14 Au18 170.36(5)
Au2 Au14 Au19 125.41(5)
Au3 Au14 Au15 63.51(3)
Au4 Au14 Au3 61.96(3)
Au4 Au14 Au10 65.36(3)
Au4 Au14 Au13 117.10(4)
Au4 Au14 Au15 125.36(4)
Au5 Au14 Au3 88.06(4)
Au5 Au14 Au4 63.77(4)
Au5 Au14 Ag6 60.74(5)
Au5 Au14 Au10 61.28(4)
Au5 Au14 Au13 86.48(4)
Au5 Au14 Au15 117.53(4)
Au5 Au14 Au16 169.13(5)
Au5 Au14 Au18 123.34(5)
Au5 Au14 Au19 131.01(5)
Ag6 Au14 Au3 120.40(5)
Ag6 Au14 Au4 124.18(5)
Ag6 Au14 Au10 83.20(5)
Ag6 Au14 Au13 54.75(4)
Ag6 Au14 Au15 86.50(5)
Au10 Au14 Au3 126.67(4)
Au10 Au14 Au13 51.78(3)
Au10 Au14 Au15 168.47(4)
Au13 Au14 Au3 174.16(4)
Au13 Au14 Au15 117.48(4)
Au16 Au14 Au3 98.69(4)
Au16 Au14 Au4 126.97(5)
Au16 Au14 Ag6 108.40(5)
Au16 Au14 Au10 119.44(5)
Au16 Au14 Au13 86.39(4)
Au16 Au14 Au15 59.29(4)
Au16 Au14 Au18 58.83(4)
Au18 Au14 Au3 126.10(4)
Au18 Au14 Au4 91.81(4)
Au18 Au14 Ag6 113.33(5)
Au18 Au14 Au10 62.07(4)
Au18 Au14 Au13 59.11(3)
Au18 Au14 Au15 118.12(4)
Au19 Au14 Au3 65.91(4)
Au19 Au14 Au4 67.35(4)
Au19 Au14 Ag6 168.14(6)
Au19 Au14 Au10 101.04(4)
Au19 Au14 Au13 119.51(5)
Au19 Au14 Au15 88.09(4)
Au19 Au14 Au16 59.84(4)
Au19 Au14 Au18 60.49(4)
Au2 Au15 Au14 50.65(3)
Au2 Au15 Au16 100.88(4)
Au16 Au15 Au14 50.84(3)
S6 Au15 Au2 96.51(17)
S6 Au15 Au14 88.58(16)
S6 Au15 Au16 89.99(16)
S6 Au15 S7 171.4(2)
S7 Au15 Au2 87.46(17)
S7 Au15 Au14 99.82(18)
S7 Au15 Au16 96.78(18)
Au14 Au16 Au15 69.87(4)
Au14 Au16 Au17 77.10(4)
Au14 Au16 Au21 139.32(5)
Au15 Au16 Au21 80.37(4)
Au17 Au16 Au15 67.69(4)
Au17 Au16 Au21 116.77(5)
Au18 Au16 Au14 61.11(4)
Au18 Au16 Au15 130.97(5)
Au18 Au16 Au17 100.74(4)
Au18 Au16 Au19 61.22(4)
Au18 Au16 Au21 139.44(5)
Au19 Au16 Au14 59.69(4)
Au19 Au16 Au15 94.00(4)
Au19 Au16 Au17 136.75(5)
Au19 Au16 Au21 96.76(4)
S1 Au16 Au14 163.60(17)
S1 Au16 Au15 100.13(19)
S1 Au16 Au17 87.13(17)
S1 Au16 Au18 127.61(19)
S1 Au16 Au19 135.71(17)
S1 Au16 Au21 45.93(18)
Ag6 Au17 Au13 51.24(4)
Ag6 Au17 Au16 98.41(5)
Au16 Au17 Au13 78.24(4)
S7 Au17 Ag6 88.74(17)
S7 Au17 Au13 137.68(17)
S7 Au17 Au16 97.70(17)
S8 Au17 Ag6 91.91(16)
S8 Au17 Au13 44.70(15)
S8 Au17 Au16 87.37(16)
S8 Au17 S7 174.7(2)
Au13 Au18 Au10 54.18(3)
Au14 Au18 Au10 64.48(4)
Au14 Au18 Au13 66.35(4)
Au16 Au18 Au10 122.96(5)
Au16 Au18 Au13 91.08(4)
Au16 Au18 Au14 60.05(4)
Au16 Au18 Au19 59.69(4)
Au19 Au18 Au10 101.61(4)
Au19 Au18 Au13 125.11(5)
Au19 Au18 Au14 58.86(4)
S9 Au18 Au10 100.36(16)
S9 Au18 Au13 86.16(16)
S9 Au18 Au14 152.50(16)
S9 Au18 Au16 123.19(16)
S9 Au18 Au19 148.52(16)
Au3 Au19 Au20 86.76(4)
Au4 Au19 Au3 59.44(3)
Au4 Au19 Au20 135.39(4)
Au14 Au19 Au3 63.49(4)
Au14 Au19 Au4 60.66(3)
Au14 Au19 Au16 60.47(4)
Au14 Au19 Au18 60.66(4)
Au14 Au19 Au20 131.60(5)
Au16 Au19 Au3 97.56(4)
Au16 Au19 Au4 120.94(5)
Au16 Au19 Au18 59.09(4)
Au16 Au19 Au20 89.36(4)
Au18 Au19 Au3 123.87(5)
Au18 Au19 Au4 88.24(4)
Au18 Au19 Au20 136.33(5)
S3 Au19 Au3 85.89(17)
S3 Au19 Au4 102.23(16)
S3 Au19 Au14 149.23(17)
S3 Au19 Au16 131.75(17)
S3 Au19 Au18 149.01(18)
S3 Au19 Au20 42.60(17)
Au21 Au20 Au19 86.61(4)
S2 Au20 Au19 132.99(19)
S2 Au20 Au21 48.22(18)
S3 Au20 Au19 44.04(16)
S3 Au20 Au21 129.93(16)
S3 Au20 S2 175.3(3)
Au20 Au21 Au16 86.95(4)
S1 Au21 Au16 47.67(17)
S1 Au21 Au20 130.24(18)
S1 Au21 S2 176.8(3)
S2 Au21 Au16 132.2(2)
S2 Au21 Au20 48.2(2)
Au21 S1 Au16 86.4(2)
C1 S1 Au16 109.7(10)
C1 S1 Au21 104.4(10)
Au20 S2 Au21 83.6(2)
C11 S2 Au20 108.0(10)
C11 S2 Au21 103.8(10)
Au20 S3 Au19 93.4(2)
C21 S3 Au19 110.4(9)
C21 S3 Au20 109.1(10)
Au4 S4 Au10 88.9(2)
C31 S4 Au4 100.7(8)
C31 S4 Au10 121.6(9)
Au3 S5 Au4 86.9(2)
C41 S5 Au3 107.1(8)
C41 S5 Au4 106.3(9)
Au15 S6 Au3 95.8(2)
C51 S6 Au3 107.1(9)
C51 S6 Au15 106.2(10)
Au17 S7 Au15 94.0(3)
C61 S7 Au15 106.0(10)
C61 S7 Au17 111.3(10)
Au17 S8 Au13 92.2(2)
C71 S8 Au13 109.2(10)
C71 S8 Au17 104.8(11)
Au12 S9 Au18 98.5(2)
C81 S9 Au12 106.1(9)
C81 S9 Au18 111.7(8)
Au11 S10 Au12 92.8(2)
C91 S10 Au11 110.0(10)
C91 S10 Au12 106.2(10)
Au9 S11 Au11 94.4(3)
C101 S11 Au9 108.6(13)
C101 S11 Au11 111.5(12)
Au9 S12 Au5 92.9(2)
C111 S12 Au5 114.3(9)
C111 S12 Au9 108.4(10)
Au1 S13 Au2 83.8(2)
C121 S13 Au1 103.3(8)
C121 S13 Au2 110.6(8)
Au7 S14 Au1 94.9(3)
C131 S14 Au1 103.6(10)
C131 S14 Au7 102.0(10)
Au7 S15 Au8 92.1(3)
C141 S15 Au7 106.3(10)
C141 S15 Au8 111.0(9)
C2 C1 S1 108(2)
C2 C1 C6 112(2)
C2 C1 C7 106(2)
C6 C1 S1 113(2)
C6 C1 C7 111(3)
C7 C1 S1 107(2)
C1 C2 H2A 109.3
C1 C2 H2B 109.3
C1 C2 C3 112(3)
H2A C2 H2B 108.0
C3 C2 H2A 109.3
C3 C2 H2B 109.3
C2 C3 H3 111.2
C4 C3 C2 109(3)
C4 C3 H3 111.2
C4 C3 C9 109(3)
C9 C3 C2 105(3)
C9 C3 H3 111.2
C3 C4 H4A 108.5
C3 C4 H4B 108.5
H4A C4 H4B 107.5
C5 C4 C3 115(3)
C5 C4 H4A 108.5
C5 C4 H4B 108.5
C4 C5 H5 112.2
C4 C5 C6 109(3)
C4 C5 C10 106(3)
C6 C5 H5 112.2
C10 C5 H5 112.2
C10 C5 C6 105(3)
C1 C6 C5 111(2)
C1 C6 H6A 109.5
C1 C6 H6B 109.5
C5 C6 H6A 109.5
C5 C6 H6B 109.5
H6A C6 H6B 108.1
C1 C7 H7A 110.3
C1 C7 H7B 110.3
H7A C7 H7B 108.5
C8 C7 C1 107(3)
C8 C7 H7A 110.3
C8 C7 H7B 110.3
C7 C8 H8 109.7
C7 C8 C10 111(3)
C9 C8 C7 109(3)
C9 C8 H8 109.7
C9 C8 C10 108(3)
C10 C8 H8 109.7
C3 C9 H9A 109.3
C3 C9 H9B 109.3
C8 C9 C3 112(3)
C8 C9 H9A 109.3
C8 C9 H9B 109.3
H9A C9 H9B 107.9
C5 C10 C8 114(3)
C5 C10 H10A 108.8
C5 C10 H10B 108.8
C8 C10 H10A 108.8
C8 C10 H10B 108.8
H10A C10 H10B 107.7
C12 C11 S2 114(2)
C12 C11 C17 105(3)
C16 C11 S2 108(2)
C16 C11 C12 110(3)
C16 C11 C17 111(3)
C17 C11 S2 109(2)
C11 C12 H12A 109.2
C11 C12 H12B 109.2
C11 C12 C13 112(3)
H12A C12 H12B 107.9
C13 C12 H12A 109.2
C13 C12 H12B 109.2
C12 C13 H13 110.2
C14 C13 C12 109(3)
C14 C13 H13 110.2
C20 C13 C12 108(3)
C20 C13 H13 110.2
C20 C13 C14 109(3)
C13 C14 H14A 109.1
C13 C14 H14B 109.1
H14A C14 H14B 107.9
C15 C14 C13 112(3)
C15 C14 H14A 109.1
C15 C14 H14B 109.1
C14 C15 H15 110.8
C14 C15 C16 113(3)
C14 C15 C19 101(3)
C16 C15 H15 110.8
C16 C15 C19 110(3)
C19 C15 H15 110.8
C11 C16 C15 111(3)
C11 C16 H16A 109.4
C11 C16 H16B 109.4
C15 C16 H16A 109.4
C15 C16 H16B 109.4
H16A C16 H16B 108.0
C11 C17 H17A 109.6
C11 C17 H17B 109.6
C11 C17 C18 110(3)
H17A C17 H17B 108.2
C18 C17 H17A 109.6
C18 C17 H17B 109.6
C17 C18 H18 110.2
C19 C18 C17 106(3)
C19 C18 H18 110.2
C20 C18 C17 110(3)
C20 C18 H18 110.2
C20 C18 C19 110(3)
C15 C19 H19A 109.9
C15 C19 H19B 109.9
C18 C19 C15 109(3)
C18 C19 H19A 109.9
C18 C19 H19B 109.9
H19A C19 H19B 108.3
C13 C20 C18 112(3)
C13 C20 H20A 109.1
C13 C20 H20B 109.1
C18 C20 H20A 109.1
C18 C20 H20B 109.1
H20A C20 H20B 107.9
C22 C21 S3 114.8(19)
C22 C21 C26 108(2)
C22 C21 C27 110(2)
C26 C21 S3 108.4(19)
C27 C21 S3 106.3(19)
C27 C21 C26 109(2)
C21 C22 H22A 109.9
C21 C22 H22B 109.9
C21 C22 C23 109(2)
H22A C22 H22B 108.3
C23 C22 H22A 109.9
C23 C22 H22B 109.9
C22 C23 H23 108.2
C22 C23 C29 107(3)
C24 C23 C22 112(3)
C24 C23 H23 108.2
C24 C23 C29 113(3)
C29 C23 H23 108.2
C23 C24 H24A 110.3
C23 C24 H24B 110.3
H24A C24 H24B 108.5
C25 C24 C23 107(3)
C25 C24 H24A 110.3
C25 C24 H24B 110.3
C24 C25 H25 107.3
C24 C25 C26 113(3)
C24 C25 C30 114(3)
C26 C25 H25 107.3
C26 C25 C30 107(3)
C30 C25 H25 107.3
C21 C26 H26A 109.9
C21 C26 H26B 109.9
C25 C26 C21 109(2)
C25 C26 H26A 109.9
C25 C26 H26B 109.9
H26A C26 H26B 108.3
C21 C27 H27A 110.2
C21 C27 H27B 110.2
C21 C27 C28 108(2)
H27A C27 H27B 108.5
C28 C27 H27A 110.2
C28 C27 H27B 110.2
C27 C28 H28 109.0
C29 C28 C27 111(3)
C29 C28 H28 109.0
C29 C28 C30 112(3)
C30 C28 C27 106(3)
C30 C28 H28 109.0
C23 C29 H29A 110.7
C23 C29 H29B 110.7
C28 C29 C23 105(3)
C28 C29 H29A 110.7
C28 C29 H29B 110.7
H29A C29 H29B 108.8
C25 C30 C28 108(3)
C25 C30 H30A 110.1
C25 C30 H30B 110.1
C28 C30 H30A 110.1
C28 C30 H30B 110.1
H30A C30 H30B 108.4
C32 C31 S4 112.5(17)
C32 C31 C36 111(2)
C36 C31 S4 107.1(16)
C39 C31 S4 106.6(17)
C39 C31 C32 111(2)
C39 C31 C36 109(2)
C31 C32 H32A 109.9
C31 C32 H32B 109.9
H32A C32 H32B 108.3
C33 C32 C31 109(2)
C33 C32 H32A 109.9
C33 C32 H32B 109.9
C32 C33 H33 110.2
C32 C33 C34 108(2)
C32 C33 C37 109(2)
C34 C33 H33 110.2
C37 C33 H33 110.2
C37 C33 C34 109(3)
C33 C34 H34A 109.5
C33 C34 H34B 109.5
H34A C34 H34B 108.1
C35 C34 C33 111(2)
C35 C34 H34A 109.5
C35 C34 H34B 109.5
C34 C35 H35 110.4
C34 C35 C36 107(2)
C34 C35 C40 113(2)
C36 C35 H35 110.4
C40 C35 H35 110.4
C40 C35 C36 105(2)
C31 C36 C35 108(2)
C31 C36 H36A 110.1
C31 C36 H36B 110.1
C35 C36 H36A 110.1
C35 C36 H36B 110.1
H36A C36 H36B 108.4
C33 C37 H37A 109.4
C33 C37 H37B 109.4
H37A C37 H37B 108.0
C38 C37 C33 111(2)
C38 C37 H37A 109.4
C38 C37 H37B 109.4
C37 C38 H38 109.6
C37 C38 C39 110(3)
C39 C38 H38 109.6
C40 C38 C37 111(3)
C40 C38 H38 109.6
C40 C38 C39 106(2)
C31 C39 C38 108(2)
C31 C39 H39A 110.1
C31 C39 H39B 110.1
C38 C39 H39A 110.1
C38 C39 H39B 110.1
H39A C39 H39B 108.4
C35 C40 H40A 109.2
C35 C40 H40B 109.2
C38 C40 C35 112(3)
C38 C40 H40A 109.2
C38 C40 H40B 109.2
H40A C40 H40B 107.9
C42 C41 S5 110.0(18)
C42 C41 C46 111(2)
C42 C41 C47 110(2)
C46 C41 S5 107.5(17)
C46 C41 C47 109(2)
C47 C41 S5 110.0(16)
C41 C42 H42A 109.4
C41 C42 H42B 109.4
C41 C42 C43 111(2)
H42A C42 H42B 108.0
C43 C42 H42A 109.4
C43 C42 H42B 109.4
C42 C43 H43 109.9
C44 C43 C42 107(2)
C44 C43 H43 109.9
C44 C43 C49 112(3)
C49 C43 C42 108(2)
C49 C43 H43 109.9
C43 C44 H44A 110.1
C43 C44 H44B 110.1
C43 C44 C45 108(2)
H44A C44 H44B 108.4
C45 C44 H44A 110.1
C45 C44 H44B 110.1
C44 C45 H45 109.1
C46 C45 C44 105(2)
C46 C45 H45 109.1
C50 C45 C44 113(2)
C50 C45 H45 109.1
C50 C45 C46 112(2)
C41 C46 C45 108(2)
C41 C46 H46A 110.1
C41 C46 H46B 110.1
C45 C46 H46A 110.1
C45 C46 H46B 110.1
H46A C46 H46B 108.4
C41 C47 H47A 110.3
C41 C47 H47B 110.3
C41 C47 C48 107(2)
H47A C47 H47B 108.5
C48 C47 H47A 110.3
C48 C47 H47B 110.3
C47 C48 H48 108.1
C49 C48 C47 106(2)
C49 C48 H48 108.1
C50 C48 C47 112(2)
C50 C48 H48 108.1
C50 C48 C49 114(2)
C43 C49 C48 110(2)
C43 C49 H49A 109.7
C43 C49 H49B 109.7
C48 C49 H49A 109.7
C48 C49 H49B 109.7
H49A C49 H49B 108.2
C45 C50 H50A 110.2
C45 C50 H50B 110.2
C48 C50 C45 108(3)
C48 C50 H50A 110.2
C48 C50 H50B 110.2
H50A C50 H50B 108.5
C52 C51 S6 106(2)
C52 C51 C57 109(2)
C56 C51 S6 109.5(19)
C56 C51 C52 111(3)
C56 C51 C57 110(3)
C57 C51 S6 112(2)
C51 C52 H52A 110.4
C51 C52 H52B 110.4
C51 C52 C53 106(3)
H52A C52 H52B 108.6
C53 C52 H52A 110.4
C53 C52 H52B 110.4
C52 C53 H53 110.4
C54 C53 C52 107(2)
C54 C53 H53 110.4
C60 C53 C52 111(3)
C60 C53 H53 110.4
C60 C53 C54 108(3)
C53 C54 H54A 108.9
C53 C54 H54B 108.9
H54A C54 H54B 107.7
C55 C54 C53 114(3)
C55 C54 H54A 108.9
C55 C54 H54B 108.9
C54 C55 H55 110.4
C56 C55 C54 107(3)
C56 C55 H55 110.4
C56 C55 C59 112(3)
C59 C55 C54 106(3)
C59 C55 H55 110.4
C51 C56 H56A 109.5
C51 C56 H56B 109.5
C55 C56 C51 111(3)
C55 C56 H56A 109.5
C55 C56 H56B 109.5
H56A C56 H56B 108.1
C51 C57 H57A 109.9
C51 C57 H57B 109.9
H57A C57 H57B 108.3
C58 C57 C51 109(3)
C58 C57 H57A 109.9
C58 C57 H57B 109.9
C57 C58 H58 110.0
C57 C58 C59 109(3)
C57 C58 C60 110(3)
C59 C58 H58 110.0
C60 C58 H58 110.0
C60 C58 C59 108(3)
C55 C59 C58 111(3)
C55 C59 H59A 109.4
C55 C59 H59B 109.4
C58 C59 H59A 109.4
C58 C59 H59B 109.4
H59A C59 H59B 108.0
C53 C60 C58 112(3)
C53 C60 H60A 109.2
C53 C60 H60B 109.2
C58 C60 H60A 109.2
C58 C60 H60B 109.2
H60A C60 H60B 107.9
C62 C61 S7 105(2)
C62 C61 C67 112(3)
C66 C61 S7 109(2)
C66 C61 C62 111(3)
C66 C61 C67 107(3)
C67 C61 S7 112(2)
C61 C62 H62A 109.8
C61 C62 H62B 109.8
C61 C62 C63 109(3)
H62A C62 H62B 108.3
C63 C62 H62A 109.8
C63 C62 H62B 109.8
C62 C63 H63 110.4
C64 C63 C62 110(3)
C64 C63 H63 110.4
C70 C63 C62 108(3)
C70 C63 H63 110.4
C70 C63 C64 108(3)
C63 C64 H64A 109.7
C63 C64 H64B 109.7
C63 C64 C65 110(3)
H64A C64 H64B 108.2
C65 C64 H64A 109.7
C65 C64 H64B 109.7
C64 C65 H65 111.4
C66 C65 C64 111(3)
C66 C65 H65 111.4
C69 C65 C64 108(3)
C69 C65 H65 111.4
C69 C65 C66 103(3)
C61 C66 C65 111(3)
C61 C66 H66A 109.3
C61 C66 H66B 109.3
C65 C66 H66A 109.3
C65 C66 H66B 109.3
H66A C66 H66B 108.0
C61 C67 H67A 109.9
C61 C67 H67B 109.9
C61 C67 C68 109(3)
H67A C67 H67B 108.3
C68 C67 H67A 109.9
C68 C67 H67B 109.9
C67 C68 H68 112.5
C69 C68 C67 102(3)
C69 C68 H68 112.5
C69 C68 C70 111(4)
C70 C68 C67 105(3)
C70 C68 H68 112.5
C65 C69 C68 118(4)
C65 C69 H69A 107.8
C65 C69 H69B 107.8
C68 C69 H69A 107.8
C68 C69 H69B 107.8
H69A C69 H69B 107.1
C63 C70 C68 115(3)
C63 C70 H70A 108.6
C63 C70 H70B 108.6
C68 C70 H70A 108.6
C68 C70 H70B 108.6
H70A C70 H70B 107.6
C72 C71 S8 113(2)
C72 C71 C79 105(3)
C76 C71 S8 109(2)
C76 C71 C72 115(3)
C76 C71 C79 105(3)
C79 C71 S8 108(2)
C71 C72 H72A 110.0
C71 C72 H72B 110.0
C71 C72 C73 108(3)
H72A C72 H72B 108.4
C73 C72 H72A 110.0
C73 C72 H72B 110.0
C72 C73 H73 110.0
C74 C73 C72 105(3)
C74 C73 H73 110.0
C74 C73 C78 112(4)
C78 C73 C72 110(3)
C78 C73 H73 110.0
C73 C74 H74A 107.2
C73 C74 H74B 107.2
C73 C74 C75 120(4)
H74A C74 H74B 106.9
C75 C74 H74A 107.2
C75 C74 H74B 107.2
C74 C75 H75 115.0
C74 C75 C76 106(3)
C74 C75 C77 109(3)
C76 C75 H75 115.0
C77 C75 H75 115.0
C77 C75 C76 94(3)
C71 C76 C75 113(3)
C71 C76 H76A 108.9
C71 C76 H76B 108.9
C75 C76 H76A 108.9
C75 C76 H76B 108.9
H76A C76 H76B 107.7
C75 C77 H77A 109.4
C75 C77 H77B 109.4
H77A C77 H77B 108.0
C80 C77 C75 111(3)
C80 C77 H77A 109.4
C80 C77 H77B 109.4
C73 C78 H78A 109.0
C73 C78 H78B 109.0
C73 C78 C80 113(3)
H78A C78 H78B 107.8
C80 C78 H78A 109.0
C80 C78 H78B 109.0
C71 C79 H79A 109.4
C71 C79 H79B 109.4
C71 C79 C80 111(3)
H79A C79 H79B 108.0
C80 C79 H79A 109.4
C80 C79 H79B 109.4
C77 C80 C78 109(3)
C77 C80 C79 112(3)
C77 C80 H80 110.0
C78 C80 C79 106(3)
C78 C80 H80 110.0
C79 C80 H80 110.0
C82 C81 S9 104.4(18)
C86 C81 S9 115.1(19)
C86 C81 C82 105(2)
C86 C81 C89 113(2)
C89 C81 S9 107.8(18)
C89 C81 C82 112(2)
C81 C82 H82A 110.6
C81 C82 H82B 110.6
C81 C82 C83 106(2)
H82A C82 H82B 108.8
C83 C82 H82A 110.6
C83 C82 H82B 110.6
C82 C83 H83 108.9
C84 C83 C82 110(2)
C84 C83 H83 108.9
C84 C83 C90 110(3)
C90 C83 C82 110(2)
C90 C83 H83 108.9
C83 C84 H84A 110.4
C83 C84 H84B 110.4
H84A C84 H84B 108.6
C85 C84 C83 106(2)
C85 C84 H84A 110.4
C85 C84 H84B 110.4
C84 C85 H85 107.3
C84 C85 C86 107(2)
C86 C85 H85 107.3
C87 C85 C84 115(3)
C87 C85 H85 107.3
C87 C85 C86 112(2)
C81 C86 H86A 109.3
C81 C86 H86B 109.3
C85 C86 C81 112(2)
C85 C86 H86A 109.3
C85 C86 H86B 109.3
H86A C86 H86B 108.0
C85 C87 H87A 109.7
C85 C87 H87B 109.7
C85 C87 C88 110(2)
H87A C87 H87B 108.2
C88 C87 H87A 109.7
C88 C87 H87B 109.7
C87 C88 H88 109.8
C87 C88 C89 112(2)
C87 C88 C90 108(3)
C89 C88 H88 109.8
C90 C88 H88 109.8
C90 C88 C89 108(2)
C81 C89 C88 106(2)
C81 C89 H89A 110.5
C81 C89 H89B 110.5
C88 C89 H89A 110.5
C88 C89 H89B 110.5
H89A C89 H89B 108.7
C83 C90 H90A 109.9
C83 C90 H90B 109.9
C88 C90 C83 109(2)
C88 C90 H90A 109.9
C88 C90 H90B 109.9
H90A C90 H90B 108.3
C92 C91 S10 109(2)
C96 C91 S10 113(2)
C96 C91 C92 106(3)
C97 C91 S10 109(2)
C97 C91 C92 110(2)
C97 C91 C96 110(3)
C91 C92 H92A 109.8
C91 C92 H92B 109.8
H92A C92 H92B 108.2
C93 C92 C91 110(3)
C93 C92 H92A 109.8
C93 C92 H92B 109.8
C92 C93 H93 107.7
C94 C93 C92 106(3)
C94 C93 H93 107.7
C94 C93 C100 118(3)
C100 C93 C92 109(3)
C100 C93 H93 107.7
C93 C94 H94A 110.1
C93 C94 H94B 110.1
C93 C94 C95 108(3)
H94A C94 H94B 108.5
C95 C94 H94A 110.1
C95 C94 H94B 110.1
C94 C95 H95 110.6
C96 C95 C94 112(3)
C96 C95 H95 110.6
C96 C95 C99 107(3)
C99 C95 C94 106(3)
C99 C95 H95 110.6
C91 C96 H96A 110.0
C91 C96 H96B 110.0
C95 C96 C91 108(3)
C95 C96 H96A 110.0
C95 C96 H96B 110.0
H96A C96 H96B 108.4
C91 C97 H97A 109.7
C91 C97 H97B 109.7
C91 C97 C98 110(3)
H97A C97 H97B 108.2
C98 C97 H97A 109.7
C98 C97 H97B 109.7
C97 C98 H98 109.0
C99 C98 C97 103(3)
C99 C98 H98 109.0
C100 C98 C97 113(3)
C100 C98 H98 109.0
C100 C98 C99 113(3)
C95 C99 H99A 108.9
C95 C99 H99B 108.9
C98 C99 C95 113(3)
C98 C99 H99A 108.9
C98 C99 H99B 108.9
H99A C99 H99B 107.7
C93 C100 H10C 110.4
C93 C100 H10D 110.4
C98 C100 C93 107(3)
C98 C100 H10C 110.4
C98 C100 H10D 110.4
H10C C100 H10D 108.6
C102 C101 S11 107(2)
C106 C101 S11 108(2)
C106 C101 C102 110(3)
C107 C101 S11 112(3)
C107 C101 C102 109(3)
C107 C101 C106 111(3)
C101 C102 H10E 110.3
C101 C102 H10F 110.3
H10E C102 H10F 108.5
C103 C102 C101 107(3)
C103 C102 H10E 110.3
C103 C102 H10F 110.3
C102 C103 H103 110.1
C102 C103 C104 111(4)
C104 C103 H103 110.1
C108 C103 C102 108(4)
C108 C103 H103 110.1
C108 C103 C104 108(4)
C103 C104 H10G 108.2
C103 C104 H10H 108.2
H10G C104 H10H 107.4
C105 C104 C103 116(4)
C105 C104 H10G 108.2
C105 C104 H10H 108.2
C104 C105 H105 113.5
C104 C105 C106 113(4)
C104 C105 C109 102(4)
C106 C105 H105 113.5
C106 C105 C109 100(3)
C109 C105 H105 113.5
C101 C106 H10I 109.2
C101 C106 H10J 109.2
C105 C106 C101 112(3)
C105 C106 H10I 109.2
C105 C106 H10J 109.2
H10I C106 H10J 107.9
C101 C107 H10K 110.4
C101 C107 H10L 110.4
C101 C107 C110 107(3)
H10K C107 H10L 108.6
C110 C107 H10K 110.4
C110 C107 H10L 110.4
C103 C108 H10M 108.0
C103 C108 H10N 108.0
C103 C108 C110 117(4)
H10M C108 H10N 107.3
C110 C108 H10M 108.0
C110 C108 H10N 108.0
C105 C109 H10O 107.2
C105 C109 H10P 107.2
H10O C109 H10P 106.9
C110 C109 C105 120(4)
C110 C109 H10O 107.2
C110 C109 H10P 107.2
C107 C110 H110 112.9
C108 C110 C107 108(3)
C108 C110 H110 112.9
C109 C110 C107 103(3)
C109 C110 C108 106(4)
C109 C110 H110 112.9
C112 C111 S12 114.8(18)
C112 C111 C117 107(2)
C116 C111 S12 109(2)
C116 C111 C112 109(2)
C116 C111 C117 110(2)
C117 C111 S12 105.9(18)
C111 C112 H11A 109.6
C111 C112 H11B 109.6
C111 C112 C113 110(2)
H11A C112 H11B 108.1
C113 C112 H11A 109.6
C113 C112 H11B 109.6
C112 C113 H113 110.8
C114 C113 C112 108(3)
C114 C113 H113 110.8
C114 C113 C119 110(3)
C119 C113 C112 107(2)
C119 C113 H113 110.8
C113 C114 H11C 109.3
C113 C114 H11D 109.3
C113 C114 C115 112(3)
H11C C114 H11D 107.9
C115 C114 H11C 109.3
C115 C114 H11D 109.3
C114 C115 H115 111.1
C114 C115 C116 107(3)
C114 C115 C120 108(3)
C116 C115 H115 111.1
C116 C115 C120 108(3)
C120 C115 H115 111.1
C111 C116 C115 111(3)
C111 C116 H11E 109.5
C111 C116 H11F 109.5
C115 C116 H11E 109.5
C115 C116 H11F 109.5
H11E C116 H11F 108.1
C111 C117 H11G 110.3
C111 C117 H11H 110.3
H11G C117 H11H 108.5
C118 C117 C111 107(3)
C118 C117 H11G 110.3
C118 C117 H11H 110.3
C117 C118 H118 109.3
C119 C118 C117 112(3)
C119 C118 H118 109.3
C120 C118 C117 110(3)
C120 C118 H118 109.3
C120 C118 C119 106(3)
C113 C119 H11I 109.0
C113 C119 H11J 109.0
C118 C119 C113 113(3)
C118 C119 H11I 109.0
C118 C119 H11J 109.0
H11I C119 H11J 107.8
C115 C120 H12C 108.8
C115 C120 H12D 108.8
C118 C120 C115 114(3)
C118 C120 H12C 108.8
C118 C120 H12D 108.8
H12C C120 H12D 107.7
C122 C121 S13 112.7(17)
C126 C121 S13 108.1(18)
C126 C121 C122 108(2)
C127 C121 S13 108.3(17)
C127 C121 C122 109(2)
C127 C121 C126 111(2)
C121 C122 H12E 109.7
C121 C122 H12F 109.7
H12E C122 H12F 108.2
C123 C122 C121 110(2)
C123 C122 H12E 109.7
C123 C122 H12F 109.7
C122 C123 H123 108.5
C122 C123 C124 109(3)
C124 C123 H123 108.5
C129 C123 C122 114(3)
C129 C123 H123 108.5
C129 C123 C124 108(3)
C123 C124 H12G 109.9
C123 C124 H12H 109.9
H12G C124 H12H 108.3
C125 C124 C123 109(2)
C125 C124 H12G 109.9
C125 C124 H12H 109.9
C124 C125 H125 109.0
C124 C125 C126 110(3)
C126 C125 H125 109.0
C128 C125 C124 109(3)
C128 C125 H125 109.0
C128 C125 C126 111(3)
C121 C126 C125 110(2)
C121 C126 H12I 109.6
C121 C126 H12J 109.6
C125 C126 H12I 109.6
C125 C126 H12J 109.6
H12I C126 H12J 108.1
C121 C127 H12K 109.3
C121 C127 H12L 109.3
H12K C127 H12L 108.0
C130 C127 C121 112(2)
C130 C127 H12K 109.3
C130 C127 H12L 109.3
C125 C128 H12M 110.5
C125 C128 H12N 110.5
C125 C128 C130 106(3)
H12M C128 H12N 108.7
C130 C128 H12M 110.5
C130 C128 H12N 110.5
C123 C129 H12O 110.1
C123 C129 H12P 110.1
C123 C129 C130 108(3)
H12O C129 H12P 108.5
C130 C129 H12O 110.1
C130 C129 H12P 110.1
C127 C130 C128 111(3)
C127 C130 C129 111(3)
C127 C130 H130 110.0
C128 C130 H130 110.0
C129 C130 C128 105(3)
C129 C130 H130 110.0
C132 C131 S14 112.4(19)
C132 C131 C136 108(3)
C132 C131 C137 111(3)
C136 C131 S14 106.7(19)
C137 C131 S14 110(2)
C137 C131 C136 109(2)
C131 C132 H13A 110.1
C131 C132 H13B 110.1
C131 C132 C133 108(2)
H13A C132 H13B 108.4
C133 C132 H13A 110.1
C133 C132 H13B 110.1
C132 C133 H133 109.1
C134 C133 C132 111(3)
C134 C133 H133 109.1
C134 C133 C138 112(3)
C138 C133 C132 107(3)
C138 C133 H133 109.1
C133 C134 H13C 109.4
C133 C134 H13D 109.4
C133 C134 C135 111(3)
H13C C134 H13D 108.0
C135 C134 H13C 109.4
C135 C134 H13D 109.4
C134 C135 H135 109.8
C134 C135 C136 111(3)
C134 C135 C140 109(3)
C136 C135 H135 109.8
C136 C135 C140 107(3)
C140 C135 H135 109.8
C131 C136 H13E 110.2
C131 C136 H13F 110.2
C135 C136 C131 107(2)
C135 C136 H13E 110.2
C135 C136 H13F 110.2
H13E C136 H13F 108.5
C131 C137 H13G 109.5
C131 C137 H13H 109.5
C131 C137 C139 111(3)
H13G C137 H13H 108.0
C139 C137 H13G 109.5
C139 C137 H13H 109.5
C133 C138 H13I 109.4
C133 C138 H13J 109.4
H13I C138 H13J 108.0
C139 C138 C133 111(3)
C139 C138 H13I 109.4
C139 C138 H13J 109.4
C137 C139 H139 110.4
C138 C139 C137 111(3)
C138 C139 H139 110.4
C138 C139 C140 110(3)
C140 C139 C137 105(3)
C140 C139 H139 110.4
C135 C140 H14C 109.5
C135 C140 H14D 109.5
C139 C140 C135 111(3)
C139 C140 H14C 109.5
C139 C140 H14D 109.5
H14C C140 H14D 108.1
C142 C141 S15 110(2)
C142 C141 C146 110(3)
C142 C141 C147 111(3)
C146 C141 S15 108(2)
C146 C141 C147 113(3)
C147 C141 S15 105(2)
C141 C142 H14E 109.6
C141 C142 H14F 109.6
C141 C142 C143 110(3)
H14E C142 H14F 108.2
C143 C142 H14E 109.6
C143 C142 H14F 109.6
C142 C143 H143 112.5
C142 C143 C144 95(3)
C144 C143 H143 112.5
C149 C143 C142 114(4)
C149 C143 H143 112.5
C149 C143 C144 109(3)
C143 C144 H14G 110.1
C143 C144 H14H 110.1
H14G C144 H14H 108.5
C145 C144 C143 108(3)
C145 C144 H14G 110.1
C145 C144 H14H 110.1
C144 C145 H145 109.4
C146 C145 C144 109(3)
C146 C145 H145 109.4
C146 C145 C150 107(3)
C150 C145 C144 113(4)
C150 C145 H145 109.4
C141 C146 C145 108(3)
C141 C146 H14I 110.0
C141 C146 H14J 110.0
C145 C146 H14I 110.0
C145 C146 H14J 110.0
H14I C146 H14J 108.4
C141 C147 H14K 110.9
C141 C147 H14L 110.9
C141 C147 C148 104(3)
H14K C147 H14L 108.9
C148 C147 H14K 110.9
C148 C147 H14L 110.9
C147 C148 H148 108.0
C149 C148 C147 110(3)
C149 C148 H148 108.0
C149 C148 C150 116(3)
C150 C148 C147 106(3)
C150 C148 H148 108.0
C143 C149 C148 114(3)
C143 C149 H14M 108.8
C143 C149 H14N 108.8
C148 C149 H14M 108.8
C148 C149 H14N 108.8
H14M C149 H14N 107.7
C145 C150 H15A 109.6
C145 C150 H15B 109.6
C148 C150 C145 110(3)
C148 C150 H15A 109.6
C148 C150 H15B 109.6
H15A C150 H15B 108.2

loop_
_geom_bond_atom_site_label_1
_geom_bond_atom_site_label_2
_geom_bond_distance
Au1 Au2 3.1661(15)
Au1 Ag6 2.962(2)
Au1 S13 2.339(7)
Au1 S14 2.306(7)
Au2 Au3 3.0099(14)
Au2 Au5 2.7123(15)
Au2 Ag6 2.760(2)
Au2 Au14 2.7089(15)
Au2 Au15 2.9533(15)
Au2 S13 2.400(7)
Au3 Au4 3.1818(15)
Au3 Au14 3.1592(14)
Au3 Au19 3.2227(16)
Au3 S5 2.308(7)
Au3 S6 2.304(7)
Au4 Au5 3.0368(14)
Au4 Au10 3.3161(14)
Au4 Au14 3.0181(14)
Au4 Au19 3.1954(15)
Au4 S4 2.320(7)
Au4 S5 2.319(7)
Au5 Ag6 2.821(2)
Au5 Au8 3.1085(15)
Au5 Au10 2.9926(15)
Au5 Au14 2.7094(14)
Au5 S12 2.377(6)
Ag6 Au7 2.837(2)
Ag6 Au8 2.959(2)
Ag6 Au13 2.763(2)
Ag6 Au14 2.8635(19)
Ag6 Au17 2.993(2)
Au7 Au8 3.3594(17)
Au7 S14 2.302(8)
Au7 S15 2.296(8)
Au8 Au9 2.9846(15)
Au8 Au10 2.6608(15)
Au8 Au11 3.1003(17)
Au8 Au13 2.6773(14)
Au8 S15 2.369(7)
Au9 Au10 3.1511(15)
Au9 Au11 3.3681(16)
Au9 S11 2.291(7)
Au9 S12 2.302(7)
Au10 Au11 3.2046(16)
Au10 Au13 2.7270(14)
Au10 Au14 3.1212(15)
Au10 Au18 3.0559(14)
Au10 S4 2.415(6)
Au11 Au12 3.3473(16)
Au11 S10 2.310(6)
Au11 S11 2.299(7)
Au12 Au13 2.8684(15)
Au12 S9 2.304(6)
Au12 S10 2.314(7)
Au13 Au14 3.1242(14)
Au13 Au17 3.3530(16)
Au13 Au18 2.9269(14)
Au13 S8 2.360(6)
Au14 Au15 3.3293(15)
Au14 Au16 2.7496(14)
Au14 Au18 2.7784(15)
Au14 Au19 2.7280(14)
Au15 Au16 3.0486(16)
Au15 S6 2.303(6)
Au15 S7 2.314(7)
Au16 Au17 3.0214(15)
Au16 Au18 2.7153(15)
Au16 Au19 2.7321(15)
Au16 Au21 3.1902(16)
Au16 S1 2.363(7)
Au17 S7 2.307(7)
Au17 S8 2.291(7)
Au18 Au19 2.7737(15)
Au18 S9 2.370(6)
Au19 Au20 3.3766(16)
Au19 S3 2.351(6)
Au20 Au21 3.0866(17)
Au20 S2 2.315(8)
Au20 S3 2.290(7)
Au21 S1 2.297(7)
Au21 S2 2.316(7)
S1 C1 1.82(3)
S2 C11 1.84(3)
S3 C21 1.79(3)
S4 C31 1.87(2)
S5 C41 1.86(2)
S6 C51 1.85(3)
S7 C61 1.85(3)
S8 C71 1.84(3)
S9 C81 1.82(3)
S10 C91 1.84(3)
S11 C101 1.84(3)
S12 C111 1.85(2)
S13 C121 1.85(2)
S14 C131 1.88(3)
S15 C141 1.88(3)
C1 C2 1.50(4)
C1 C6 1.56(4)
C1 C7 1.59(4)
C2 H2A 0.9800
C2 H2B 0.9800
C2 C3 1.57(4)
C3 H3 0.9900
C3 C4 1.52(4)
C3 C9 1.55(4)
C4 H4A 0.9800
C4 H4B 0.9800
C4 C5 1.51(4)
C5 H5 0.9900
C5 C6 1.58(4)
C5 C10 1.56(4)
C6 H6A 0.9800
C6 H6B 0.9800
C7 H7A 0.9800
C7 H7B 0.9800
C7 C8 1.55(4)
C8 H8 0.9900
C8 C9 1.49(4)
C8 C10 1.56(5)
C9 H9A 0.9800
C9 H9B 0.9800
C10 H10A 0.9800
C10 H10B 0.9800
C11 C12 1.52(4)
C11 C16 1.49(4)
C11 C17 1.53(4)
C12 H12A 0.9800
C12 H12B 0.9800
C12 C13 1.55(4)
C13 H13 0.9900
C13 C14 1.54(5)
C13 C20 1.41(4)
C14 H14A 0.9800
C14 H14B 0.9800
C14 C15 1.51(5)
C15 H15 0.9900
C15 C16 1.52(4)
C15 C19 1.61(4)
C16 H16A 0.9800
C16 H16B 0.9800
C17 H17A 0.9800
C17 H17B 0.9800
C17 C18 1.60(5)
C18 H18 0.9900
C18 C19 1.56(5)
C18 C20 1.47(5)
C19 H19A 0.9800
C19 H19B 0.9800
C20 H20A 0.9800
C20 H20B 0.9800
C21 C22 1.52(4)
C21 C26 1.60(4)
C21 C27 1.56(4)
C22 H22A 0.9800
C22 H22B 0.9800
C22 C23 1.57(4)
C23 H23 0.9900
C23 C24 1.53(4)
C23 C29 1.61(4)
C24 H24A 0.9800
C24 H24B 0.9800
C24 C25 1.45(4)
C25 H25 0.9900
C25 C26 1.51(4)
C25 C30 1.56(5)
C26 H26A 0.9800
C26 H26B 0.9800
C27 H27A 0.9800
C27 H27B 0.9800
C27 C28 1.60(4)
C28 H28 0.9900
C28 C29 1.54(4)
C28 C30 1.59(4)
C29 H29A 0.9800
C29 H29B 0.9800
C30 H30A 0.9800
C30 H30B 0.9800
C31 C32 1.54(4)
C31 C36 1.57(4)
C31 C39 1.53(4)
C32 H32A 0.9800
C32 H32B 0.9800
C32 C33 1.53(3)
C33 H33 0.9900
C33 C34 1.55(4)
C33 C37 1.55(4)
C34 H34A 0.9800
C34 H34B 0.9800
C34 C35 1.52(4)
C35 H35 0.9900
C35 C36 1.57(4)
C35 C40 1.53(4)
C36 H36A 0.9800
C36 H36B 0.9800
C37 H37A 0.9800
C37 H37B 0.9800
C37 C38 1.49(4)
C38 H38 0.9900
C38 C39 1.56(4)
C38 C40 1.49(4)
C39 H39A 0.9800
C39 H39B 0.9800
C40 H40A 0.9800
C40 H40B 0.9800
C41 C42 1.47(4)
C41 C46 1.50(4)
C41 C47 1.51(3)
C42 H42A 0.9800
C42 H42B 0.9800
C42 C43 1.55(3)
C43 H43 0.9900
C43 C44 1.47(4)
C43 C49 1.48(4)
C44 H44A 0.9800
C44 H44B 0.9800
C44 C45 1.60(4)
C45 H45 0.9900
C45 C46 1.55(3)
C45 C50 1.50(4)
C46 H46A 0.9800
C46 H46B 0.9800
C47 H47A 0.9800
C47 H47B 0.9800
C47 C48 1.58(3)
C48 H48 0.9900
C48 C49 1.55(4)
C48 C50 1.40(4)
C49 H49A 0.9800
C49 H49B 0.9800
C50 H50A 0.9800
C50 H50B 0.9800
C51 C52 1.53(4)
C51 C56 1.51(4)
C51 C57 1.57(4)
C52 H52A 0.9800
C52 H52B 0.9800
C52 C53 1.57(4)
C53 H53 0.9900
C53 C54 1.54(4)
C53 C60 1.45(4)
C54 H54A 0.9800
C54 H54B 0.9800
C54 C55 1.50(5)
C55 H55 0.9900
C55 C56 1.48(4)
C55 C59 1.48(5)
C56 H56A 0.9800
C56 H56B 0.9800
C57 H57A 0.9800
C57 H57B 0.9800
C57 C58 1.49(4)
C58 H58 0.9900
C58 C59 1.54(4)
C58 C60 1.51(4)
C59 H59A 0.9800
C59 H59B 0.9800
C60 H60A 0.9800
C60 H60B 0.9800
C61 C62 1.51(4)
C61 C66 1.50(4)
C61 C67 1.51(5)
C62 H62A 0.9800
C62 H62B 0.9800
C62 C63 1.58(5)
C63 H63 0.9900
C63 C64 1.54(5)
C63 C70 1.49(5)
C64 H64A 0.9800
C64 H64B 0.9800
C64 C65 1.57(5)
C65 H65 0.9900
C65 C66 1.55(5)
C65 C69 1.45(5)
C66 H66A 0.9800
C66 H66B 0.9800
C67 H67A 0.9800
C67 H67B 0.9800
C67 C68 1.65(5)
C68 H68 0.9900
C68 C69 1.47(5)
C68 C70 1.50(5)
C69 H69A 0.9800
C69 H69B 0.9800
C70 H70A 0.9800
C70 H70B 0.9800
C71 C72 1.52(4)
C71 C76 1.42(4)
C71 C79 1.53(4)
C72 H72A 0.9800
C72 H72B 0.9800
C72 C73 1.64(4)
C73 H73 0.9900
C73 C74 1.37(5)
C73 C78 1.39(5)
C74 H74A 0.9800
C74 H74B 0.9800
C74 C75 1.45(5)
C75 H75 0.9900
C75 C76 1.71(4)
C75 C77 1.60(5)
C76 H76A 0.9800
C76 H76B 0.9800
C77 H77A 0.9800
C77 H77B 0.9800
C77 C80 1.46(5)
C78 H78A 0.9800
C78 H78B 0.9800
C78 C80 1.53(5)
C79 H79A 0.9800
C79 H79B 0.9800
C79 C80 1.54(4)
C80 H80 0.9900
C81 C82 1.60(3)
C81 C86 1.53(4)
C81 C89 1.54(3)
C82 H82A 0.9800
C82 H82B 0.9800
C82 C83 1.60(4)
C83 H83 0.9900
C83 C84 1.53(4)
C83 C90 1.59(4)
C84 H84A 0.9800
C84 H84B 0.9800
C84 C85 1.51(4)
C85 H85 0.9900
C85 C86 1.51(4)
C85 C87 1.44(4)
C86 H86A 0.9800
C86 H86B 0.9800
C87 H87A 0.9800
C87 H87B 0.9800
C87 C88 1.54(4)
C88 H88 0.9900
C88 C89 1.63(4)
C88 C90 1.55(4)
C89 H89A 0.9800
C89 H89B 0.9800
C90 H90A 0.9800
C90 H90B 0.9800
C91 C92 1.56(4)
C91 C96 1.54(4)
C91 C97 1.50(4)
C92 H92A 0.9800
C92 H92B 0.9800
C92 C93 1.53(4)
C93 H93 0.9900
C93 C94 1.47(5)
C93 C100 1.51(5)
C94 H94A 0.9800
C94 H94B 0.9800
C94 C95 1.57(5)
C95 H95 0.9900
C95 C96 1.49(4)
C95 C99 1.55(5)
C96 H96A 0.9800
C96 H96B 0.9800
C97 H97A 0.9800
C97 H97B 0.9800
C97 C98 1.51(4)
C98 H98 0.9900
C98 C99 1.50(5)
C98 C100 1.44(5)
C99 H99A 0.9800
C99 H99B 0.9800
C100 H10C 0.9800
C100 H10D 0.9800
C101 C102 1.66(5)
C101 C106 1.56(5)
C101 C107 1.52(5)
C102 H10E 0.9800
C102 H10F 0.9800
C102 C103 1.53(5)
C103 H103 0.9900
C103 C104 1.56(6)
C103 C108 1.45(5)
C104 H10G 0.9800
C104 H10H 0.9800
C104 C105 1.44(5)
C105 H105 0.9900
C105 C106 1.55(5)
C105 C109 1.63(6)
C106 H10I 0.9800
C106 H10J 0.9800
C107 H10K 0.9800
C107 H10L 0.9800
C107 C110 1.68(5)
C108 H10M 0.9800
C108 H10N 0.9800
C108 C110 1.50(5)
C109 H10O 0.9800
C109 H10P 0.9800
C109 C110 1.46(6)
C110 H110 0.9900
C111 C112 1.54(4)
C111 C116 1.46(4)
C111 C117 1.59(4)
C112 H11A 0.9800
C112 H11B 0.9800
C112 C113 1.54(3)
C113 H113 0.9900
C113 C114 1.44(4)
C113 C119 1.52(4)
C114 H11C 0.9800
C114 H11D 0.9800
C114 C115 1.50(4)
C115 H115 0.9900
C115 C116 1.52(4)
C115 C120 1.55(5)
C116 H11E 0.9800
C116 H11F 0.9800
C117 H11G 0.9800
C117 H11H 0.9800
C117 C118 1.51(4)
C118 H118 0.9900
C118 C119 1.46(4)
C118 C120 1.40(4)
C119 H11I 0.9800
C119 H11J 0.9800
C120 H12C 0.9800
C120 H12D 0.9800
C121 C122 1.51(4)
C121 C126 1.49(3)
C121 C127 1.46(3)
C122 H12E 0.9800
C122 H12F 0.9800
C122 C123 1.48(4)
C123 H123 0.9900
C123 C124 1.55(4)
C123 C129 1.43(4)
C124 H12G 0.9800
C124 H12H 0.9800
C124 C125 1.49(5)
C125 H125 0.9900
C125 C126 1.54(4)
C125 C128 1.46(4)
C126 H12I 0.9800
C126 H12J 0.9800
C127 H12K 0.9800
C127 H12L 0.9800
C127 C130 1.45(4)
C128 H12M 0.9800
C128 H12N 0.9800
C128 C130 1.65(5)
C129 H12O 0.9800
C129 H12P 0.9800
C129 C130 1.55(5)
C130 H130 0.9900
C131 C132 1.50(4)
C131 C136 1.59(4)
C131 C137 1.51(4)
C132 H13A 0.9800
C132 H13B 0.9800
C132 C133 1.58(4)
C133 H133 0.9900
C133 C134 1.41(4)
C133 C138 1.55(5)
C134 H13C 0.9800
C134 H13D 0.9800
C134 C135 1.49(4)
C135 H135 0.9900
C135 C136 1.53(4)
C135 C140 1.57(5)
C136 H13E 0.9800
C136 H13F 0.9800
C137 H13G 0.9800
C137 H13H 0.9800
C137 C139 1.54(4)
C138 H13I 0.9800
C138 H13J 0.9800
C138 C139 1.44(4)
C139 H139 0.9900
C139 C140 1.53(4)
C140 H14C 0.9800
C140 H14D 0.9800
C141 C142 1.47(4)
C141 C146 1.50(4)
C141 C147 1.57(4)
C142 H14E 0.9800
C142 H14F 0.9800
C142 C143 1.65(5)
C143 H143 0.9900
C143 C144 1.75(7)
C143 C149 1.39(6)
C144 H14G 0.9800
C144 H14H 0.9800
C144 C145 1.53(6)
C145 H145 0.9900
C145 C146 1.52(5)
C145 C150 1.53(5)
C146 H14I 0.9800
C146 H14J 0.9800
C147 H14K 0.9800
C147 H14L 0.9800
C147 C148 1.58(4)
C148 H148 0.9900
C148 C149 1.47(5)
C148 C150 1.49(5)
C149 H14M 0.9800
C149 H14N 0.9800
C150 H15A 0.9800
C150 H15B 0.9800

loop_
_geom_torsion_atom_site_label_1
_geom_torsion_atom_site_label_2
_geom_torsion_atom_site_label_3
_geom_torsion_atom_site_label_4
_geom_torsion
Au1 S13 C121 C122 55.4(18)
Au1 S13 C121 C126 -63.3(19)
Au1 S13 C121 C127 176.3(17)
Au1 S14 C131 C132 -53(2)
Au1 S14 C131 C136 -171.3(18)
Au1 S14 C131 C137 71(2)
Au2 S13 C121 C122 -32.9(19)
Au2 S13 C121 C126 -151.7(16)
Au2 S13 C121 C127 87.9(19)
Au3 S5 C41 C42 79.9(18)
Au3 S5 C41 C46 -159.4(16)
Au3 S5 C41 C47 -41(2)
Au3 S6 C51 C52 82(2)
Au3 S6 C51 C56 -157(2)
Au3 S6 C51 C57 -36(2)
Au4 S4 C31 C32 49.8(19)
Au4 S4 C31 C36 171.4(17)
Au4 S4 C31 C39 -72.3(18)
Au4 S5 C41 C42 171.6(16)
Au4 S5 C41 C46 -67.6(18)
Au4 S5 C41 C47 51(2)
Au5 S12 C111 C112 -53(2)
Au5 S12 C111 C116 -176.3(19)
Au5 S12 C111 C117 64.8(19)
Au7 S14 C131 C132 45(2)
Au7 S14 C131 C136 -73(2)
Au7 S14 C131 C137 169.4(19)
Au7 S15 C141 C142 48(3)
Au7 S15 C141 C146 167.7(19)
Au7 S15 C141 C147 -72(2)
Au8 S15 C141 C142 -51(3)
Au8 S15 C141 C146 69(2)
Au8 S15 C141 C147 -170.9(18)
Au9 S11 C101 C102 -66(3)
Au9 S11 C101 C106 175(2)
Au9 S11 C101 C107 53(3)
Au9 S12 C111 C112 49(2)
Au9 S12 C111 C116 -74(2)
Au9 S12 C111 C117 166.9(16)
Au10 S4 C31 C32 -46(2)
Au10 S4 C31 C36 76(2)
Au10 S4 C31 C39 -167.6(15)
Au11 S10 C91 C92 58(2)
Au11 S10 C91 C96 -60(2)
Au11 S10 C91 C97 177.3(18)
Au11 S11 C101 C102 -169(2)
Au11 S11 C101 C106 72(3)
Au11 S11 C101 C107 -50(3)
Au12 S9 C81 C82 77.9(16)
Au12 S9 C81 C86 -36.1(19)
Au12 S9 C81 C89 -162.7(15)
Au12 S10 C91 C92 156.9(19)
Au12 S10 C91 C96 40(2)
Au12 S10 C91 C97 -84(2)
Au13 S8 C71 C72 45(3)
Au13 S8 C71 C76 174(2)
Au13 S8 C71 C79 -71(2)
Au15 S6 C51 C52 -176.3(17)
Au15 S6 C51 C56 -56(2)
Au15 S6 C51 C57 66(2)
Au15 S7 C61 C62 -83(2)
Au15 S7 C61 C66 157(2)
Au15 S7 C61 C67 39(2)
Au16 S1 C1 C2 -157.8(18)
Au16 S1 C1 C6 -33(2)
Au16 S1 C1 C7 89(2)
Au17 S7 C61 C62 175.9(19)
Au17 S7 C61 C66 56(3)
Au17 S7 C61 C67 -62(2)
Au17 S8 C71 C72 -53(3)
Au17 S8 C71 C76 76(3)
Au17 S8 C71 C79 -169(2)
Au18 S9 C81 C82 -175.8(13)
Au18 S9 C81 C86 70.2(19)
Au18 S9 C81 C89 -56.4(19)
Au19 S3 C21 C22 42(2)
Au19 S3 C21 C26 163.0(15)
Au19 S3 C21 C27 -80.0(19)
Au20 S2 C11 C12 36(2)
Au20 S2 C11 C16 158.7(18)
Au20 S2 C11 C17 -80(2)
Au20 S3 C21 C22 -60(2)
Au20 S3 C21 C26 61.7(19)
Au20 S3 C21 C27 178.8(16)
Au21 S1 C1 C2 -67(2)
Au21 S1 C1 C6 58(2)
Au21 S1 C1 C7 -179.8(18)
Au21 S2 C11 C12 -52(2)
Au21 S2 C11 C16 71(2)
Au21 S2 C11 C17 -168(2)
S1 C1 C2 C3 -179(2)
S1 C1 C6 C5 -177.8(19)
S1 C1 C7 C8 177(2)
S2 C11 C12 C13 180(2)
S2 C11 C16 C15 179(2)
S2 C11 C17 C18 180(2)
S3 C21 C22 C23 176(2)
S3 C21 C26 C25 178(2)
S3 C21 C27 C28 -177.1(19)
S4 C31 C32 C33 -180.0(17)
S4 C31 C36 C35 177.5(19)
S4 C31 C39 C38 -178(2)
S5 C41 C42 C43 177.8(18)
S5 C41 C46 C45 178.5(18)
S5 C41 C47 C48 -177.0(18)
S6 C51 C52 C53 179(2)
S6 C51 C56 C55 180(2)
S6 C51 C57 C58 179(2)
S7 C61 C62 C63 -178(2)
S7 C61 C66 C65 174(3)
S7 C61 C67 C68 -178(2)
S8 C71 C72 C73 -177(2)
S8 C71 C76 C75 -175(2)
S8 C71 C79 C80 -173(2)
S9 C81 C82 C83 178.7(18)
S9 C81 C86 C85 179.7(17)
S9 C81 C89 C88 -179.2(18)
S10 C91 C92 C93 174(2)
S10 C91 C96 C95 178(2)
S10 C91 C97 C98 -171(2)
S11 C101 C102 C103 -174(3)
S11 C101 C106 C105 170(3)
S11 C101 C107 C110 -178(3)
S12 C111 C112 C113 180(2)
S12 C111 C116 C115 -174(2)
S12 C111 C117 C118 177(2)
S13 C121 C122 C123 177.0(18)
S13 C121 C126 C125 -177(2)
S13 C121 C127 C130 178(2)
S14 C131 C132 C133 -177(2)
S14 C131 C136 C135 -179(2)
S14 C131 C137 C139 179(2)
S15 C141 C142 C143 -169(3)
S15 C141 C146 C145 176(2)
S15 C141 C147 C148 -178(2)
C1 C2 C3 C4 -54(3)
C1 C2 C3 C9 62(3)
C1 C7 C8 C9 -62(4)
C1 C7 C8 C10 57(3)
C2 C1 C6 C5 -56(3)
C2 C1 C7 C8 63(3)
C2 C3 C4 C5 57(4)
C2 C3 C9 C8 -60(4)
C3 C4 C5 C6 -57(4)
C3 C4 C5 C10 56(4)
C4 C3 C9 C8 57(4)
C4 C5 C6 C1 54(3)
C4 C5 C10 C8 -56(3)
C6 C1 C2 C3 56(3)
C6 C1 C7 C8 -59(3)
C6 C5 C10 C8 58(3)
C7 C1 C2 C3 -65(3)
C7 C1 C6 C5 63(3)
C7 C8 C9 C3 63(4)
C7 C8 C10 C5 -60(4)
C9 C3 C4 C5 -57(4)
C9 C8 C10 C5 59(4)
C10 C5 C6 C1 -59(3)
C10 C8 C9 C3 -58(4)
C11 C12 C13 C14 -55(4)
C11 C12 C13 C20 63(4)
C11 C17 C18 C19 62(4)
C11 C17 C18 C20 -58(4)
C12 C11 C16 C15 -57(3)
C12 C11 C17 C18 58(3)
C12 C13 C14 C15 52(4)
C12 C13 C20 C18 -60(4)
C13 C14 C15 C16 -53(4)
C13 C14 C15 C19 64(3)
C14 C13 C20 C18 58(4)
C14 C15 C16 C11 55(4)
C14 C15 C19 C18 -61(4)
C16 C11 C12 C13 58(3)
C16 C11 C17 C18 -61(4)
C16 C15 C19 C18 59(4)
C17 C11 C12 C13 -61(3)
C17 C11 C16 C15 59(4)
C17 C18 C19 C15 -60(4)
C17 C18 C20 C13 59(4)
C19 C15 C16 C11 -57(4)
C19 C18 C20 C13 -58(4)
C20 C13 C14 C15 -66(4)
C20 C18 C19 C15 59(4)
C21 C22 C23 C24 -58(3)
C21 C22 C23 C29 67(3)
C21 C27 C28 C29 -60(3)
C21 C27 C28 C30 62(3)
C22 C21 C26 C25 -57(3)
C22 C21 C27 C28 58(3)
C22 C23 C24 C25 59(4)
C22 C23 C29 C28 -65(3)
C23 C24 C25 C26 -62(4)
C23 C24 C25 C30 61(4)
C24 C23 C29 C28 60(3)
C24 C25 C26 C21 62(4)
C24 C25 C30 C28 -59(3)
C26 C21 C22 C23 55(3)
C26 C21 C27 C28 -60(3)
C26 C25 C30 C28 67(3)
C27 C21 C22 C23 -64(3)
C27 C21 C26 C25 62(3)
C27 C28 C29 C23 63(3)
C27 C28 C30 C25 -66(3)
C29 C23 C24 C25 -62(4)
C29 C28 C30 C25 56(3)
C30 C25 C26 C21 -64(3)
C30 C28 C29 C23 -56(3)
C31 C32 C33 C34 -60(3)
C31 C32 C33 C37 58(3)
C32 C31 C36 C35 -60(3)
C32 C31 C39 C38 59(3)
C32 C33 C34 C35 64(3)
C32 C33 C37 C38 -59(3)
C33 C34 C35 C36 -63(3)
C33 C34 C35 C40 52(3)
C33 C37 C38 C39 59(3)
C33 C37 C38 C40 -59(3)
C34 C33 C37 C38 59(3)
C34 C35 C36 C31 60(3)
C34 C35 C40 C38 -52(3)
C36 C31 C32 C33 60(3)
C36 C31 C39 C38 -63(3)
C36 C35 C40 C38 65(3)
C37 C33 C34 C35 -55(3)
C37 C38 C39 C31 -58(3)
C37 C38 C40 C35 54(3)
C39 C31 C32 C33 -61(3)
C39 C31 C36 C35 63(3)
C39 C38 C40 C35 -66(3)
C40 C35 C36 C31 -61(3)
C40 C38 C39 C31 63(3)
C41 C42 C43 C44 -61(3)
C41 C42 C43 C49 60(3)
C41 C47 C48 C49 -62(3)
C41 C47 C48 C50 63(3)
C42 C41 C46 C45 -61(3)
C42 C41 C47 C48 62(3)
C42 C43 C44 C45 64(3)
C42 C43 C49 C48 -62(3)
C43 C44 C45 C46 -66(3)
C43 C44 C45 C50 55(3)
C44 C43 C49 C48 56(3)
C44 C45 C46 C41 63(3)
C44 C45 C50 C48 -58(3)
C46 C41 C42 C43 59(3)
C46 C41 C47 C48 -60(3)
C46 C45 C50 C48 60(3)
C47 C41 C42 C43 -61(3)
C47 C41 C46 C45 59(3)
C47 C48 C49 C43 64(3)
C47 C48 C50 C45 -61(3)
C49 C43 C44 C45 -54(3)
C49 C48 C50 C45 59(3)
C50 C45 C46 C41 -60(3)
C50 C48 C49 C43 -60(3)
C51 C52 C53 C54 -57(3)
C51 C52 C53 C60 60(3)
C51 C57 C58 C59 59(3)
C51 C57 C58 C60 -59(3)
C52 C51 C56 C55 -63(4)
C52 C51 C57 C58 63(3)
C52 C53 C54 C55 60(4)
C52 C53 C60 C58 -59(4)
C53 C54 C55 C56 -61(4)
C53 C54 C55 C59 59(4)
C54 C53 C60 C58 58(3)
C54 C55 C56 C51 59(4)
C54 C55 C59 C58 -60(4)
C56 C51 C52 C53 60(3)
C56 C51 C57 C58 -59(3)
C56 C55 C59 C58 57(4)
C57 C51 C52 C53 -60(3)
C57 C51 C56 C55 57(4)
C57 C58 C59 C55 -59(4)
C57 C58 C60 C53 59(4)
C59 C55 C56 C51 -57(4)
C59 C58 C60 C53 -60(4)
C60 C53 C54 C55 -59(4)
C60 C58 C59 C55 61(3)
C61 C62 C63 C64 60(4)
C61 C62 C63 C70 -57(4)
C61 C67 C68 C69 -59(4)
C61 C67 C68 C70 57(4)
C62 C61 C66 C65 58(4)
C62 C61 C67 C68 -60(3)
C62 C63 C64 C65 -57(4)
C62 C63 C70 C68 62(4)
C63 C64 C65 C66 54(5)
C63 C64 C65 C69 -58(4)
C64 C63 C70 C68 -57(4)
C64 C65 C66 C61 -55(4)
C64 C65 C69 C68 53(4)
C66 C61 C62 C63 -60(4)
C66 C61 C67 C68 63(3)
C66 C65 C69 C68 -65(4)
C67 C61 C62 C63 60(4)
C67 C61 C66 C65 -64(4)
C67 C68 C69 C65 64(4)
C67 C68 C70 C63 -61(4)
C69 C65 C66 C61 61(4)
C69 C68 C70 C63 49(4)
C70 C63 C64 C65 61(4)
C70 C68 C69 C65 -48(5)
C71 C72 C73 C74 -61(4)
C71 C72 C73 C78 59(4)
C71 C79 C80 C77 55(4)
C71 C79 C80 C78 -63(4)
C72 C71 C76 C75 -46(4)
C72 C71 C79 C80 66(3)
C72 C73 C74 C75 67(5)
C72 C73 C78 C80 -59(4)
C73 C74 C75 C76 -55(5)
C73 C74 C75 C77 45(5)
C73 C78 C80 C77 -59(4)
C73 C78 C80 C79 61(4)
C74 C73 C78 C80 57(4)
C74 C75 C76 C71 40(5)
C74 C75 C77 C80 -45(4)
C75 C77 C80 C78 52(4)
C75 C77 C80 C79 -65(4)
C76 C71 C72 C73 56(4)
C76 C71 C79 C80 -56(4)
C76 C75 C77 C80 64(3)
C77 C75 C76 C71 -71(4)
C78 C73 C74 C75 -52(5)
C79 C71 C72 C73 -59(3)
C79 C71 C76 C75 69(4)
C81 C82 C83 C84 63(3)
C81 C82 C83 C90 -58(3)
C82 C81 C86 C85 66(3)
C82 C81 C89 C88 -65(3)
C82 C83 C84 C85 -64(3)
C82 C83 C90 C88 62(3)
C83 C84 C85 C86 64(3)
C83 C84 C85 C87 -61(3)
C84 C83 C90 C88 -59(3)
C84 C85 C86 C81 -68(3)
C84 C85 C87 C88 63(3)
C85 C87 C88 C89 60(3)
C85 C87 C88 C90 -59(3)
C86 C81 C82 C83 -60(3)
C86 C81 C89 C88 53(3)
C86 C85 C87 C88 -60(3)
C87 C85 C86 C81 59(3)
C87 C88 C89 C81 -55(3)
C87 C88 C90 C83 58(3)
C89 C81 C82 C83 62(3)
C89 C81 C86 C85 -56(3)
C89 C88 C90 C83 -63(3)
C90 C83 C84 C85 57(3)
C90 C88 C89 C81 64(3)
C91 C92 C93 C94 68(4)
C91 C92 C93 C100 -61(4)
C91 C97 C98 C99 -63(4)
C91 C97 C98 C100 60(4)
C92 C91 C96 C95 59(3)
C92 C91 C97 C98 -53(4)
C92 C93 C94 C95 -63(4)
C92 C93 C100 C98 65(4)
C93 C94 C95 C96 62(4)
C93 C94 C95 C99 -54(4)
C94 C93 C100 C98 -57(4)
C94 C95 C96 C91 -59(4)
C94 C95 C99 C98 56(4)
C96 C91 C92 C93 -64(3)
C96 C91 C97 C98 64(3)
C96 C95 C99 C98 -63(4)
C97 C91 C92 C93 55(4)
C97 C91 C96 C95 -60(3)
C97 C98 C99 C95 64(4)
C97 C98 C100 C93 -65(4)
C99 C95 C96 C91 56(4)
C99 C98 C100 C93 52(4)
C100 C93 C94 C95 59(4)
C100 C98 C99 C95 -59(4)
C101 C102 C103 C104 56(5)
C101 C102 C103 C108 -62(5)
C101 C107 C110 C108 55(5)
C101 C107 C110 C109 -57(5)
C102 C101 C106 C105 54(4)
C102 C101 C107 C110 -59(4)
C102 C103 C104 C105 -57(5)
C102 C103 C108 C110 64(5)
C103 C104 C105 C106 52(5)
C103 C104 C105 C109 -54(4)
C103 C108 C110 C107 -58(5)
C103 C108 C110 C109 52(5)
C104 C103 C108 C110 -56(5)
C104 C105 C106 C101 -51(5)
C104 C105 C109 C110 53(5)
C105 C109 C110 C107 63(5)
C105 C109 C110 C108 -50(5)
C106 C101 C102 C103 -57(4)
C106 C101 C107 C110 62(4)
C106 C105 C109 C110 -63(5)
C107 C101 C102 C103 65(4)
C107 C101 C106 C105 -67(4)
C108 C103 C104 C105 60(5)
C109 C105 C106 C101 57(4)
C111 C112 C113 C114 58(3)
C111 C112 C113 C119 -60(3)
C111 C117 C118 C119 59(4)
C111 C117 C118 C120 -59(3)
C112 C111 C116 C115 59(3)
C112 C111 C117 C118 -60(3)
C112 C113 C114 C115 -62(4)
C112 C113 C119 C118 59(3)
C113 C114 C115 C116 64(4)
C113 C114 C115 C120 -53(3)
C114 C113 C119 C118 -58(3)
C114 C115 C116 C111 -61(4)
C114 C115 C120 C118 58(3)
C116 C111 C112 C113 -57(3)
C116 C111 C117 C118 59(3)
C116 C115 C120 C118 -57(4)
C117 C111 C112 C113 63(3)
C117 C111 C116 C115 -58(3)
C117 C118 C119 C113 -60(4)
C117 C118 C120 C115 61(4)
C119 C113 C114 C115 54(3)
C119 C118 C120 C115 -61(4)
C120 C115 C116 C111 55(4)
C120 C118 C119 C113 60(3)
C121 C122 C123 C124 63(3)
C121 C122 C123 C129 -58(3)
C121 C127 C130 C128 -57(4)
C121 C127 C130 C129 59(4)
C122 C121 C126 C125 61(3)
C122 C121 C127 C130 -59(3)
C122 C123 C124 C125 -60(3)
C122 C123 C129 C130 55(4)
C123 C124 C125 C126 57(3)
C123 C124 C125 C128 -65(3)
C123 C129 C130 C127 -55(3)
C123 C129 C130 C128 65(3)
C124 C123 C129 C130 -66(3)
C124 C125 C126 C121 -60(3)
C124 C125 C128 C130 64(3)
C125 C128 C130 C127 57(4)
C125 C128 C130 C129 -63(3)
C126 C121 C122 C123 -64(3)
C126 C121 C127 C130 59(4)
C126 C125 C128 C130 -57(4)
C127 C121 C122 C123 57(3)
C127 C121 C126 C125 -59(3)
C128 C125 C126 C121 61(4)
C129 C123 C124 C125 65(3)
C131 C132 C133 C134 61(4)
C131 C132 C133 C138 -61(3)
C131 C137 C139 C138 55(4)
C131 C137 C139 C140 -63(4)
C132 C131 C136 C135 59(3)
C132 C131 C137 C139 -56(3)
C132 C133 C134 C135 -60(4)
C132 C133 C138 C139 62(3)
C133 C134 C135 C136 60(4)
C133 C134 C135 C140 -57(3)
C133 C138 C139 C137 -59(4)
C133 C138 C139 C140 56(3)
C134 C133 C138 C139 -60(4)
C134 C135 C136 C131 -58(4)
C134 C135 C140 C139 55(4)
C136 C131 C132 C133 -59(3)
C136 C131 C137 C139 63(3)
C136 C135 C140 C139 -66(4)
C137 C131 C132 C133 60(3)
C137 C131 C136 C135 -61(3)
C137 C139 C140 C135 64(4)
C138 C133 C134 C135 59(4)
C138 C139 C140 C135 -55(4)
C140 C135 C136 C131 61(3)
C141 C142 C143 C144 -67(4)
C141 C142 C143 C149 46(5)
C141 C147 C148 C149 -64(4)
C141 C147 C148 C150 62(4)
C142 C141 C146 C145 -64(4)
C142 C141 C147 C148 63(4)
C142 C143 C144 C145 65(4)
C142 C143 C149 C148 -49(5)
C143 C144 C145 C146 -68(4)
C143 C144 C145 C150 51(4)
C144 C143 C149 C148 55(5)
C144 C145 C146 C141 63(4)
C144 C145 C150 C148 -53(5)
C146 C141 C142 C143 72(4)
C146 C141 C147 C148 -61(3)
C146 C145 C150 C148 66(4)
C147 C141 C142 C143 -53(4)
C147 C141 C146 C145 61(4)
C147 C148 C149 C143 61(5)
C147 C148 C150 C145 -68(4)
C149 C143 C144 C145 -52(4)
C149 C148 C150 C145 55(4)
C150 C145 C146 C141 -60(4)
C150 C148 C149 C143 -60(5)
